data_1516893
loop_
_publ_author_name
'Tsoureas, Nikolaos'
'Castro, Ludovic'
'Kilpatrick, Alexander F. R.'
'Cloke, F. Geoffey N.'
'Maron, Laurent'

_publ_section_title
;
 Controlling selectivity in the reductive activation of CO2 by mixed
 sandwich uranium(iii) complexes
;
_journal_issue 10
_journal_name_full 'Chemical Science'
_journal_page_first 3777
_journal_paper_doi 10.1039/C4SC01401D
_journal_volume 5
_journal_year 2014
_chemical_compound_source 'synthesis as described'
_chemical_formula_moiety 'C58 H86 O3 Si4 U2'
_chemical_formula_sum 'C58 H86 O3 Si4 U2'
_chemical_formula_weight 1359.13
_chemical_name_common 12
_chemical_name_systematic 12
_space_group_crystal_system orthorhombic
_space_group_IT_number 29
_space_group_name_Hall 'P 2c -2ac'
_space_group_name_H-M_alt 'P c a 21'
_symmetry_space_group_name_Hall 'P 2c -2ac'
_symmetry_space_group_name_H-M 'P c a 21'
_atom_sites_solution_hydrogens geom
_audit_creation_method SHELXL-2013
_cell_angle_alpha 90
_cell_angle_beta 90
_cell_angle_gamma 90
_cell_formula_units_Z 8
_cell_length_a 43.8503(11)
_cell_length_b 10.3313(2)
_cell_length_c 24.2758(6)
_cell_measurement_reflns_used 9290
_cell_measurement_temperature 173(2)
_cell_measurement_theta_max 27.8700
_cell_measurement_theta_min 3.1740
_cell_volume 10997.7(4)
_computing_cell_refinement
;
'CrysAlisPro, Agilent Technologies v. 1.171.36.24'
;
_computing_data_collection
;
'CrysAlisPro, Agilent Technologies v. 1.171.36.24'
;
_computing_data_reduction
;
'CrysAlisPro, Agilent Technologies v. 1.171.36.24'
;
_computing_structure_refinement 'SHELXL-2013 (Sheldrick, 2013)'
_computing_structure_solution 'SHELXL-2013 (Sheldrick, 2013)'
_diffrn_ambient_temperature 173(2)
_diffrn_detector_area_resol_mean 16.1033
_diffrn_measured_fraction_theta_full 0.997
_diffrn_measured_fraction_theta_max 0.997
_diffrn_measurement_device_type 'Xcalibur, Eos, Gemini ultra'
_diffrn_measurement_method '\w scans'
_diffrn_radiation_monochromator graphite
_diffrn_radiation_source 'Enhance (Mo) X-ray Source'
_diffrn_radiation_type MoK\a
_diffrn_radiation_wavelength 0.71073
_diffrn_reflns_av_R_equivalents 0.0461
_diffrn_reflns_av_unetI/netI 0.0771
_diffrn_reflns_Laue_measured_fraction_full 0.997
_diffrn_reflns_Laue_measured_fraction_max 0.997
_diffrn_reflns_limit_h_max 21
_diffrn_reflns_limit_h_min -54
_diffrn_reflns_limit_k_max 12
_diffrn_reflns_limit_k_min -5
_diffrn_reflns_limit_l_max 23
_diffrn_reflns_limit_l_min -30
_diffrn_reflns_number 26853
_diffrn_reflns_point_group_measured_fraction_full 0.997
_diffrn_reflns_point_group_measured_fraction_max 0.997
_diffrn_reflns_theta_full 25.242
_diffrn_reflns_theta_max 26.372
_diffrn_reflns_theta_min 2.940
_exptl_absorpt_coefficient_mu 6.009
_exptl_absorpt_correction_T_max 1.0
_exptl_absorpt_correction_T_min 0.82474
_exptl_absorpt_correction_type multi-scan
_exptl_absorpt_process_details
;
'CrysAlisPro, Agilent Technologies v. 1.171.36.24' 
;
_exptl_crystal_colour Red
_exptl_crystal_density_diffrn 1.642
_exptl_crystal_density_meas ?
_exptl_crystal_description Plate
_exptl_crystal_F_000 5340
_exptl_crystal_size_max 0.200
_exptl_crystal_size_mid 0.100
_exptl_crystal_size_min 0.020
_refine_diff_density_max 1.592
_refine_diff_density_min -1.460
_refine_diff_density_rms 0.153
_refine_ls_abs_structure_details
;
 Refined as an inversion twin.
;
_refine_ls_abs_structure_Flack 0.363(9)
_refine_ls_extinction_method none
_refine_ls_goodness_of_fit_ref 1.025
_refine_ls_hydrogen_treatment constr
_refine_ls_matrix_type full
_refine_ls_number_parameters 1103
_refine_ls_number_reflns 15780
_refine_ls_number_restraints 154
_refine_ls_restrained_S_all 1.021
_refine_ls_R_factor_all 0.0626
_refine_ls_R_factor_gt 0.0449
_refine_ls_shift/su_max 0.007
_refine_ls_shift/su_mean 0.000
_refine_ls_structure_factor_coef Fsqd
_refine_ls_weighting_details 'w=1/[\s^2^(Fo^2^)+(0.0215P)^2^] where P=(Fo^2^+2Fc^2^)/3'
_refine_ls_weighting_scheme calc
_refine_ls_wR_factor_gt 0.0736
_refine_ls_wR_factor_ref 0.0794
_reflns_Friedel_coverage 0.952
_reflns_Friedel_fraction_full 0.998
_reflns_Friedel_fraction_max 0.998
_reflns_number_gt 13293
_reflns_number_total 15780
_reflns_threshold_expression 'I > 2\s(I)'
_cod_data_source_file c4sc01401d2.cif
_cod_data_source_block 12
_cod_depositor_comments
;
Adding full bibliography for 1516885--1516894.cif.

The following automatic conversions were performed:

'_exptl_crystal_density_meas' value 'not-measured' was changed to '?'
- the value is perceived as not measured.

Automatic conversion script
Id: cif_fix_values 3008 2015-01-20 13:52:24Z robertas 

2019-07-23
Z value and formula fixed to values more according to usual
chemical conventions.                 miguel
;
_cod_original_formula_sum 'C106 H171 O6 Si8 U4'
_cod_original_formula_weight 2718.26
_cod_original_formula_moiety 'C106 H171 O6 Si8 U4'
_cod_original_formula_units_Z 4
_cod_database_code 1516893
_shelx_space_group_comment
;
The symmetry employed for this shelxl refinement is uniquely defined
by the following loop, which should always be used as a source of
symmetry information in preference to the above space-group names.
They are only intended as comments.
;
_shelx_estimated_absorpt_t_min 0.380
_shelx_estimated_absorpt_t_max 0.889
_shelxl_version_number 2013-3

loop_
_space_group_symop_operation_xyz
'x, y, z'
'-x, -y, z+1/2'
'x+1/2, -y, z'
'-x+1/2, y, z+1/2'

loop_
_atom_site_label
_atom_site_type_symbol
_atom_site_fract_x
_atom_site_fract_y
_atom_site_fract_z
_atom_site_U_iso_or_equiv
_atom_site_adp_type
_atom_site_occupancy
_atom_site_site_symmetry_order
_atom_site_calc_flag
_atom_site_refinement_flags_posn
_atom_site_refinement_flags_adp
_atom_site_refinement_flags_occupancy
_atom_site_disorder_assembly
_atom_site_disorder_group
C1 C 0.3715(4) 0.4734(11) 0.0063(7) 0.030(4) Uani 1 1 d . . . . .
C2 C 0.3753(3) 0.9653(12) 0.4829(7) 0.028(4) Uani 1 1 d . . . . .
C3 C 0.3479(2) 0.5822(10) 0.1468(6) 0.019(3) Uani 1 1 d . U . . .
H3 H 0.3398 0.6576 0.1299 0.023 Uiso 1 1 calc R U . . .
C4 C 0.3797(3) 0.5863(12) 0.1477(7) 0.030(4) Uani 1 1 d . . . . .
H4 H 0.3875 0.6643 0.1325 0.036 Uiso 1 1 calc R U . . .
C5 C 0.4032(3) 0.5028(12) 0.1657(6) 0.022(3) Uani 1 1 d . . . . .
C6 C 0.4030(3) 0.3822(14) 0.1905(7) 0.030(4) Uani 1 1 d . . . . .
H6 H 0.4227 0.3434 0.1921 0.037 Uiso 1 1 calc R U . . .
C7 C 0.3795(3) 0.3027(14) 0.2143(7) 0.031(4) Uani 1 1 d . . . . .
H7 H 0.3877 0.2343 0.2358 0.037 Uiso 1 1 calc R U . . .
C8 C 0.3484(3) 0.3008(13) 0.2138(6) 0.029(3) Uani 1 1 d . . . . .
H8 H 0.3405 0.2300 0.2344 0.035 Uiso 1 1 calc R U . . .
C9 C 0.3250(3) 0.3765(13) 0.1908(7) 0.031(4) Uani 1 1 d . . . . .
H9 H 0.3055 0.3378 0.1939 0.038 Uiso 1 1 calc R U . . .
C10 C 0.3243(3) 0.4981(13) 0.1638(6) 0.023(3) Uani 1 1 d . . . . .
C11 C 0.2818(3) 0.6311(14) 0.0781(8) 0.047(4) Uani 1 1 d . . . . .
H11A H 0.2851 0.5608 0.0516 0.070 Uiso 1 1 calc R U . . .
H11B H 0.2972 0.6985 0.0723 0.070 Uiso 1 1 calc R U . . .
H11C H 0.2615 0.6678 0.0726 0.070 Uiso 1 1 calc R U . . .
C12 C 0.2787(3) 0.7039(12) 0.1970(8) 0.042(4) Uani 1 1 d . . . . .
H12A H 0.2805 0.6731 0.2350 0.062 Uiso 1 1 calc R U . . .
H12B H 0.2583 0.7397 0.1911 0.062 Uiso 1 1 calc R U . . .
H12C H 0.2940 0.7712 0.1902 0.062 Uiso 1 1 calc R U . . .
C13 C 0.2539(3) 0.4460(12) 0.1619(7) 0.037(4) Uani 1 1 d . . . . .
H13A H 0.2565 0.3718 0.1372 0.055 Uiso 1 1 calc R U . . .
H13B H 0.2340 0.4866 0.1549 0.055 Uiso 1 1 calc R U . . .
H13C H 0.2548 0.4167 0.2002 0.055 Uiso 1 1 calc R U . . .
C14 C 0.4653(3) 0.5679(16) 0.2147(8) 0.061(5) Uani 1 1 d . . . . .
H14A H 0.4654 0.4827 0.2324 0.092 Uiso 1 1 calc R U . . .
H14B H 0.4555 0.6310 0.2391 0.092 Uiso 1 1 calc R U . . .
H14C H 0.4863 0.5948 0.2073 0.092 Uiso 1 1 calc R U . . .
C15 C 0.4446(3) 0.7208(13) 0.1169(10) 0.063(6) Uani 1 1 d . . . . .
H15A H 0.4332 0.7192 0.0823 0.095 Uiso 1 1 calc R U . . .
H15B H 0.4658 0.7457 0.1096 0.095 Uiso 1 1 calc R U . . .
H15C H 0.4353 0.7837 0.1421 0.095 Uiso 1 1 calc R U . . .
C16 C 0.4637(3) 0.4448(13) 0.1015(10) 0.054(5) Uani 1 1 d . . . . .
H16A H 0.4635 0.3577 0.1174 0.081 Uiso 1 1 calc R U . . .
H16B H 0.4849 0.4733 0.0964 0.081 Uiso 1 1 calc R U . . .
H16C H 0.4533 0.4436 0.0658 0.081 Uiso 1 1 calc R U . . .
C17 C 0.2830(3) 0.2469(15) 0.0479(9) 0.050(5) Uani 1 1 d . . . . .
H17A H 0.2905 0.3289 0.0630 0.075 Uiso 1 1 calc R U . . .
H17B H 0.2761 0.1911 0.0781 0.075 Uiso 1 1 calc R U . . .
H17C H 0.2660 0.2640 0.0228 0.075 Uiso 1 1 calc R U . . .
C18 C 0.3086(3) 0.1794(12) 0.0165(7) 0.036(4) Uani 1 1 d . . . . .
C19 C 0.2967(4) 0.0549(15) -0.0075(9) 0.066(6) Uani 1 1 d . . . . .
H19A H 0.3130 0.0114 -0.0280 0.099 Uiso 1 1 calc R U . . .
H19B H 0.2797 0.0738 -0.0325 0.099 Uiso 1 1 calc R U . . .
H19C H 0.2896 -0.0016 0.0222 0.099 Uiso 1 1 calc R U . . .
C20 C 0.3123(3) 0.0555(14) 0.1430(8) 0.051(5) Uani 1 1 d . . . . .
H20A H 0.3205 0.0310 0.1791 0.076 Uiso 1 1 calc R U . . .
H20B H 0.3026 -0.0198 0.1259 0.076 Uiso 1 1 calc R U . . .
H20C H 0.2972 0.1246 0.1476 0.076 Uiso 1 1 calc R U . . .
C21 C 0.3825(4) 0.0100(13) 0.1664(8) 0.049(5) Uani 1 1 d . . . . .
H21A H 0.3663 -0.0021 0.1937 0.074 Uiso 1 1 calc R U . . .
H21B H 0.3995 0.0576 0.1831 0.074 Uiso 1 1 calc R U . . .
H21C H 0.3897 -0.0746 0.1536 0.074 Uiso 1 1 calc R U . . .
C22 C 0.4214(3) 0.1211(13) 0.0694(8) 0.046(5) Uani 1 1 d . . . . .
H22A H 0.4294 0.0885 0.1045 0.069 Uiso 1 1 calc R U . . .
H22B H 0.4291 0.2089 0.0630 0.069 Uiso 1 1 calc R U . . .
H22C H 0.4281 0.0644 0.0394 0.069 Uiso 1 1 calc R U . . .
C23 C 0.3748(3) 0.1906(13) -0.0280(7) 0.030(3) Uani 1 1 d . . . . .
H23A H 0.3563 0.2162 -0.0479 0.045 Uiso 1 1 calc R U . . .
H23B H 0.3835 0.1129 -0.0451 0.045 Uiso 1 1 calc R U . . .
H23C H 0.3898 0.2610 -0.0295 0.045 Uiso 1 1 calc R U . . .
C24 C 0.3869(3) 0.1234(12) 0.0716(8) 0.033(4) Uani 1 1 d . . . . .
C25 C 0.3670(3) 0.1624(11) 0.0309(7) 0.023(4) Uani 1 1 d . . . . .
C26 C 0.3371(3) 0.1493(12) 0.0526(6) 0.025(3) Uani 1 1 d . . . . .
C27 C 0.3386(3) 0.1040(11) 0.1058(9) 0.038(3) Uani 1 1 d . U . . .
C28 C 0.3702(4) 0.0859(12) 0.1181(8) 0.046(5) Uani 1 1 d . . . . .
C29 C 0.3673(3) 0.4015(12) -0.1621(7) 0.027(3) Uani 1 1 d . U . . .
H29 H 0.3578 0.3234 -0.1505 0.032 Uiso 1 1 calc R U . . .
C30 C 0.3453(3) 0.4917(12) -0.1828(6) 0.022(3) Uani 1 1 d . . . . .
C31 C 0.3992(3) 0.3968(11) -0.1543(6) 0.026(3) Uani 1 1 d . . . . .
H31 H 0.4055 0.3171 -0.1384 0.032 Uiso 1 1 calc R U . . .
C32 C 0.4243(3) 0.4800(11) -0.1641(7) 0.023(3) Uani 1 1 d . U . . .
C33 C 0.4260(3) 0.5987(12) -0.1925(6) 0.026(3) Uani 1 1 d . . . . .
H33 H 0.4463 0.6306 -0.1935 0.032 Uiso 1 1 calc R U . . .
C34 C 0.4059(4) 0.6828(13) -0.2198(7) 0.038(4) Uani 1 1 d . . . . .
H34 H 0.4160 0.7530 -0.2372 0.046 Uiso 1 1 calc R U . . .
C35 C 0.3737(3) 0.6862(13) -0.2271(7) 0.029(4) Uani 1 1 d . U . . .
H35 H 0.3672 0.7604 -0.2470 0.035 Uiso 1 1 calc R U . . .
C36 C 0.3494(3) 0.6065(14) -0.2120(6) 0.031(4) Uani 1 1 d . . . . .
H36 H 0.3306 0.6394 -0.2252 0.037 Uiso 1 1 calc R U . . .
C37 C 0.4594(3) 0.3580(15) -0.0664(8) 0.052(5) Uani 1 1 d . . . . .
H37A H 0.4553 0.4342 -0.0435 0.078 Uiso 1 1 calc R U . . .
H37B H 0.4789 0.3192 -0.0554 0.078 Uiso 1 1 calc R U . . .
H37C H 0.4430 0.2946 -0.0615 0.078 Uiso 1 1 calc R U . . .
C38 C 0.4695(3) 0.2656(14) -0.1831(8) 0.049(5) Uani 1 1 d . . . . .
H38A H 0.4705 0.2921 -0.2218 0.074 Uiso 1 1 calc R U . . .
H38B H 0.4532 0.2014 -0.1784 0.074 Uiso 1 1 calc R U . . .
H38C H 0.4890 0.2277 -0.1721 0.074 Uiso 1 1 calc R U . . .
C39 C 0.4942(3) 0.5205(15) -0.1474(9) 0.048(5) Uani 1 1 d . . . . .
H39A H 0.4959 0.5482 -0.1859 0.073 Uiso 1 1 calc R U . . .
H39B H 0.5130 0.4766 -0.1363 0.073 Uiso 1 1 calc R U . . .
H39C H 0.4909 0.5964 -0.1238 0.073 Uiso 1 1 calc R U . . .
C40 C 0.2763(3) 0.5613(13) -0.1937(8) 0.045(4) Uani 1 1 d . . . . .
H40A H 0.2780 0.6321 -0.1669 0.068 Uiso 1 1 calc R U . . .
H40B H 0.2557 0.5240 -0.1918 0.068 Uiso 1 1 calc R U . . .
H40C H 0.2800 0.5948 -0.2308 0.068 Uiso 1 1 calc R U . . .
C41 C 0.2969(3) 0.3657(15) -0.1081(7) 0.053(5) Uani 1 1 d . . . . .
H41A H 0.2986 0.4340 -0.0802 0.080 Uiso 1 1 calc R U . . .
H41B H 0.3117 0.2972 -0.1002 0.080 Uiso 1 1 calc R U . . .
H41C H 0.2763 0.3295 -0.1074 0.080 Uiso 1 1 calc R U . . .
C42 C 0.3012(3) 0.3038(14) -0.2293(8) 0.055(5) Uani 1 1 d . . . . .
H42A H 0.2804 0.2693 -0.2287 0.082 Uiso 1 1 calc R U . . .
H42B H 0.3157 0.2344 -0.2206 0.082 Uiso 1 1 calc R U . . .
H42C H 0.3057 0.3385 -0.2660 0.082 Uiso 1 1 calc R U . . .
C43 C 0.4428(4) 0.7302(15) -0.0480(9) 0.069(7) Uani 1 1 d . . . . .
H43A H 0.4626 0.7343 -0.0290 0.103 Uiso 1 1 calc R U . . .
H43B H 0.4461 0.7110 -0.0871 0.103 Uiso 1 1 calc R U . . .
H43C H 0.4303 0.6620 -0.0314 0.103 Uiso 1 1 calc R U . . .
C44 C 0.4265(3) 0.8606(12) -0.0423(8) 0.047(5) Uani 1 1 d . . . . .
H44 H 0.4232 0.8760 -0.0021 0.057 Uiso 1 1 calc R U . . .
C45 C 0.4486(4) 0.9667(16) -0.0629(9) 0.070(6) Uani 1 1 d . . . . .
H45A H 0.4678 0.9614 -0.0424 0.106 Uiso 1 1 calc R U . . .
H45B H 0.4393 1.0521 -0.0572 0.106 Uiso 1 1 calc R U . . .
H45C H 0.4526 0.9541 -0.1023 0.106 Uiso 1 1 calc R U . . .
C46 C 0.3686(3) 0.7755(13) 0.0194(7) 0.033(4) Uani 1 1 d . . . . .
H46A H 0.3893 0.7778 0.0348 0.050 Uiso 1 1 calc R U . . .
H46B H 0.3600 0.6887 0.0243 0.050 Uiso 1 1 calc R U . . .
H46C H 0.3558 0.8388 0.0386 0.050 Uiso 1 1 calc R U . . .
C47 C 0.3134(3) 0.7577(13) -0.0630(7) 0.043(4) Uani 1 1 d . . . . .
H47A H 0.2998 0.7750 -0.0942 0.064 Uiso 1 1 calc R U . . .
H47B H 0.3051 0.7988 -0.0298 0.064 Uiso 1 1 calc R U . . .
H47C H 0.3149 0.6641 -0.0571 0.064 Uiso 1 1 calc R U . . .
C48 C 0.3325(3) 0.9189(14) -0.1707(8) 0.055(5) Uani 1 1 d . . . . .
H48A H 0.3120 0.8849 -0.1641 0.083 Uiso 1 1 calc R U . . .
H48B H 0.3399 0.8888 -0.2066 0.083 Uiso 1 1 calc R U . . .
H48C H 0.3319 1.0137 -0.1703 0.083 Uiso 1 1 calc R U . . .
C49 C 0.4023(4) 0.9735(14) -0.1661(8) 0.060(5) Uani 1 1 d . . . . .
H49A H 0.4237 0.9845 -0.1558 0.090 Uiso 1 1 calc R U . . .
H49B H 0.3928 1.0587 -0.1706 0.090 Uiso 1 1 calc R U . . .
H49C H 0.4010 0.9256 -0.2009 0.090 Uiso 1 1 calc R U . . .
C50 C 0.3955(4) 0.8575(13) -0.0690(8) 0.040(4) Uani 1 1 d . . . . .
C51 C 0.3858(3) 0.8990(11) -0.1213(10) 0.038(4) Uani 1 1 d . . . . .
C52 C 0.3539(3) 0.8712(12) -0.1258(9) 0.043(4) Uani 1 1 d . . . . .
C53 C 0.3446(4) 0.8120(13) -0.0750(8) 0.040(4) Uani 1 1 d . . . . .
C54 C 0.3698(3) 0.8079(12) -0.0409(7) 0.029(4) Uani 1 1 d . . . . .
C55 C 0.3841(3) 1.0683(11) 0.3396(7) 0.021(3) Uani 1 1 d . . . . .
H55 H 0.3934 1.1464 0.3517 0.025 Uiso 1 1 calc R U . . .
C56 C 0.3527(3) 1.0780(11) 0.3436(7) 0.029(4) Uani 1 1 d . . . . .
H56 H 0.3468 1.1599 0.3578 0.035 Uiso 1 1 calc R U . . .
C57 C 0.3268(3) 1.0001(12) 0.3324(7) 0.029(4) Uani 1 1 d . . . . .
C58 C 0.3248(3) 0.8827(12) 0.3014(6) 0.028(3) Uani 1 1 d . . . . .
H58 H 0.3044 0.8538 0.2967 0.034 Uiso 1 1 calc R U . . .
C59 C 0.3464(4) 0.7999(14) 0.2760(7) 0.039(4) Uani 1 1 d . . . . .
H59 H 0.3366 0.7358 0.2542 0.046 Uiso 1 1 calc R U . . .
C60 C 0.3776(3) 0.7868(14) 0.2743(6) 0.028(3) Uani 1 1 d . . . . .
H60 H 0.3839 0.7092 0.2565 0.033 Uiso 1 1 calc R U . . .
C61 C 0.4017(3) 0.8588(14) 0.2921(7) 0.029(4) Uani 1 1 d . . . . .
H61 H 0.4205 0.8204 0.2814 0.035 Uiso 1 1 calc R U . . .
C62 C 0.4069(3) 0.9782(12) 0.3230(6) 0.026(3) Uani 1 1 d . . . . .
C63 C 0.4639(3) 0.9130(14) 0.3882(8) 0.048(5) Uani 1 1 d . . . . .
H63A H 0.4855 0.9349 0.3931 0.072 Uiso 1 1 calc R U . . .
H63B H 0.4621 0.8219 0.3775 0.072 Uiso 1 1 calc R U . . .
H63C H 0.4530 0.9276 0.4228 0.072 Uiso 1 1 calc R U . . .
C64 C 0.4522(3) 1.1893(14) 0.3499(10) 0.074(7) Uani 1 1 d . . . . .
H64A H 0.4739 1.2083 0.3553 0.112 Uiso 1 1 calc R U . . .
H64B H 0.4410 1.2102 0.3836 0.112 Uiso 1 1 calc R U . . .
H64C H 0.4443 1.2416 0.3194 0.112 Uiso 1 1 calc R U . . .
C65 C 0.4689(3) 0.9876(18) 0.2693(9) 0.073(7) Uani 1 1 d . . . . .
H65A H 0.4905 1.0083 0.2753 0.109 Uiso 1 1 calc R U . . .
H65B H 0.4607 1.0428 0.2400 0.109 Uiso 1 1 calc R U . . .
H65C H 0.4670 0.8965 0.2586 0.109 Uiso 1 1 calc R U . . .
C66 C 0.2826(3) 1.2149(13) 0.3016(7) 0.041(4) Uani 1 1 d . . . . .
H66A H 0.2993 1.2775 0.3040 0.061 Uiso 1 1 calc R U . . .
H66B H 0.2633 1.2580 0.3107 0.061 Uiso 1 1 calc R U . . .
H66C H 0.2815 1.1803 0.2640 0.061 Uiso 1 1 calc R U . . .
C67 C 0.2565(3) 0.9690(13) 0.3451(8) 0.049(5) Uani 1 1 d . . . . .
H67A H 0.2591 0.8963 0.3706 0.074 Uiso 1 1 calc R U . . .
H67B H 0.2553 0.9361 0.3073 0.074 Uiso 1 1 calc R U . . .
H67C H 0.2378 1.0158 0.3542 0.074 Uiso 1 1 calc R U . . .
C68 C 0.2910(3) 1.1481(14) 0.4229(7) 0.045(4) Uani 1 1 d . . . . .
H68A H 0.2948 1.0781 0.4493 0.068 Uiso 1 1 calc R U . . .
H68B H 0.2716 1.1902 0.4315 0.068 Uiso 1 1 calc R U . . .
H68C H 0.3076 1.2117 0.4252 0.068 Uiso 1 1 calc R U . . .
C69A C 0.4007(8) 0.523(3) 0.3397(17) 0.061(4) Uani 0.561(19) 1 d . U P A 1
H69A H 0.4207 0.5378 0.3566 0.092 Uiso 0.561(19) 1 calc R U P A 1
H69B H 0.3999 0.5660 0.3038 0.092 Uiso 0.561(19) 1 calc R U P A 1
H69C H 0.3975 0.4296 0.3348 0.092 Uiso 0.561(19) 1 calc R U P A 1
C70A C 0.3330(8) 0.516(3) 0.3308(17) 0.061(4) Uani 0.561(19) 1 d . U P A 1
H70A H 0.3107 0.5220 0.3306 0.092 Uiso 0.561(19) 1 calc R U P A 1
H70B H 0.3390 0.4245 0.3341 0.092 Uiso 0.561(19) 1 calc R U P A 1
H70C H 0.3412 0.5514 0.2965 0.092 Uiso 0.561(19) 1 calc R U P A 1
C74A C 0.3726(9) 0.681(3) 0.5176(18) 0.061(4) Uani 0.561(19) 1 d . U P A 1
H74A H 0.3950 0.6825 0.5188 0.092 Uiso 0.561(19) 1 calc R U P A 1
H74B H 0.3650 0.6140 0.5426 0.092 Uiso 0.561(19) 1 calc R U P A 1
H74C H 0.3647 0.7655 0.5290 0.092 Uiso 0.561(19) 1 calc R U P A 1
C75A C 0.4183(8) 0.637(3) 0.4629(17) 0.061(4) Uani 0.561(19) 1 d . U P A 1
H75A H 0.4361 0.6153 0.4403 0.092 Uiso 0.561(19) 1 calc R U P A 1
H75B H 0.4177 0.5801 0.4952 0.092 Uiso 0.561(19) 1 calc R U P A 1
H75C H 0.4197 0.7272 0.4749 0.092 Uiso 0.561(19) 1 calc R U P A 1
C69B C 0.3857(11) 0.493(4) 0.319(2) 0.061(4) Uani 0.439(19) 1 d . U P A 2
H69D H 0.4079 0.4839 0.3170 0.092 Uiso 0.439(19) 1 calc R U P A 2
H69E H 0.3785 0.5405 0.2864 0.092 Uiso 0.439(19) 1 calc R U P A 2
H69F H 0.3762 0.4076 0.3200 0.092 Uiso 0.439(19) 1 calc R U P A 2
C70B C 0.3147(10) 0.549(3) 0.342(2) 0.061(4) Uani 0.439(19) 1 d . U P A 2
H70D H 0.2967 0.5794 0.3624 0.092 Uiso 0.439(19) 1 calc R U P A 2
H70E H 0.3137 0.4552 0.3376 0.092 Uiso 0.439(19) 1 calc R U P A 2
H70F H 0.3154 0.5909 0.3060 0.092 Uiso 0.439(19) 1 calc R U P A 2
C74B C 0.3534(11) 0.703(3) 0.517(2) 0.061(4) Uani 0.439(19) 1 d . U P A 2
H74D H 0.3719 0.7163 0.5391 0.092 Uiso 0.439(19) 1 calc R U P A 2
H74E H 0.3402 0.6400 0.5356 0.092 Uiso 0.439(19) 1 calc R U P A 2
H74F H 0.3425 0.7855 0.5134 0.092 Uiso 0.439(19) 1 calc R U P A 2
C75B C 0.4208(10) 0.595(4) 0.425(2) 0.061(4) Uani 0.439(19) 1 d . U P A 2
H75D H 0.4274 0.5743 0.3878 0.092 Uiso 0.439(19) 1 calc R U P A 2
H75E H 0.4259 0.5226 0.4499 0.092 Uiso 0.439(19) 1 calc R U P A 2
H75F H 0.4312 0.6733 0.4380 0.092 Uiso 0.439(19) 1 calc R U P A 2
C71A C 0.2894(9) 0.523(2) 0.471(2) 0.076(5) Uani 0.61(4) 1 d D U P B 3
H71A H 0.3036 0.4559 0.4835 0.114 Uiso 0.61(4) 1 calc R U P B 3
H71B H 0.2815 0.4985 0.4344 0.114 Uiso 0.61(4) 1 calc R U P B 3
H71C H 0.2724 0.5299 0.4968 0.114 Uiso 0.61(4) 1 calc R U P B 3
C72A C 0.3063(6) 0.655(3) 0.467(2) 0.076(5) Uani 0.61(4) 1 d D U P B 3
H72A H 0.3135 0.6767 0.5046 0.091 Uiso 0.61(4) 1 calc R U P B 3
C73A C 0.2864(4) 0.7511(18) 0.4510(10) 0.076(5) Uani 0.61(4) 1 d D U P B 3
H73A H 0.2692 0.7544 0.4769 0.114 Uiso 0.61(4) 1 calc R U P B 3
H73B H 0.2787 0.7329 0.4139 0.114 Uiso 0.61(4) 1 calc R U P B 3
H73C H 0.2970 0.8345 0.4511 0.114 Uiso 0.61(4) 1 calc R U P B 3
C71B C 0.2860(14) 0.510(3) 0.438(3) 0.076(5) Uani 0.39(4) 1 d D U P B 4
H71D H 0.2979 0.4447 0.4185 0.114 Uiso 0.39(4) 1 calc R U P B 4
H71E H 0.2651 0.5109 0.4242 0.114 Uiso 0.39(4) 1 calc R U P B 4
H71F H 0.2859 0.4905 0.4777 0.114 Uiso 0.39(4) 1 calc R U P B 4
C72B C 0.3005(11) 0.644(3) 0.429(3) 0.076(5) Uani 0.39(4) 1 d D U P B 4
H72B H 0.2966 0.6575 0.3889 0.091 Uiso 0.39(4) 1 calc R U P B 4
C73B C 0.2864(4) 0.7511(18) 0.4510(10) 0.076(5) Uani 0.39(4) 1 d D U P B 4
H73D H 0.2644 0.7459 0.4440 0.114 Uiso 0.39(4) 1 calc R U P B 4
H73E H 0.2946 0.8296 0.4338 0.114 Uiso 0.39(4) 1 calc R U P B 4
H73F H 0.2900 0.7541 0.4908 0.114 Uiso 0.39(4) 1 calc R U P B 4
C76 C 0.3869(4) 0.6167(17) 0.4262(12) 0.059(7) Uani 1 1 d . . . . .
C77 C 0.3763(6) 0.5762(13) 0.3762(12) 0.072(7) Uani 1 1 d . . . . .
C78 C 0.3448(5) 0.5863(13) 0.3762(10) 0.060(5) Uani 1 1 d . . . . .
C79 C 0.3359(4) 0.6334(15) 0.4298(10) 0.052(6) Uani 1 1 d . . . . .
C80 C 0.3622(5) 0.6516(13) 0.4593(8) 0.046(5) Uani 1 1 d . . . . .
C81 C 0.3714(3) 0.8838(11) 0.6429(7) 0.025(3) Uani 1 1 d . . . . .
H81 H 0.3620 0.8089 0.6278 0.030 Uiso 1 1 calc R U . . .
C82A C 0.3845(12) 1.265(4) 0.468(2) 0.053(4) Uani 0.40(3) 1 d . U P C 5
H82A H 0.4055 1.2509 0.4557 0.079 Uiso 0.40(3) 1 calc R U P C 5
H82B H 0.3749 1.3326 0.4460 0.079 Uiso 0.40(3) 1 calc R U P C 5
H82C H 0.3729 1.1842 0.4645 0.079 Uiso 0.40(3) 1 calc R U P C 5
C85A C 0.3382(11) 1.392(4) 0.592(2) 0.053(4) Uani 0.40(3) 1 d . U P C 5
H85A H 0.3247 1.3677 0.5616 0.079 Uiso 0.40(3) 1 calc R U P C 5
H85B H 0.3379 1.4865 0.5965 0.079 Uiso 0.40(3) 1 calc R U P C 5
H85C H 0.3312 1.3508 0.6260 0.079 Uiso 0.40(3) 1 calc R U P C 5
C86A C 0.3878(12) 1.457(4) 0.681(2) 0.053(4) Uani 0.40(3) 1 d . U P C 5
H86A H 0.4084 1.4554 0.6966 0.079 Uiso 0.40(3) 1 calc R U P C 5
H86B H 0.3736 1.4131 0.7055 0.079 Uiso 0.40(3) 1 calc R U P C 5
H86C H 0.3813 1.5468 0.6753 0.079 Uiso 0.40(3) 1 calc R U P C 5
C89A C 0.4502(11) 1.361(4) 0.633(2) 0.053(4) Uani 0.40(3) 1 d . U P C 5
H89A H 0.4655 1.3304 0.6062 0.079 Uiso 0.40(3) 1 calc R U P C 5
H89B H 0.4506 1.3064 0.6656 0.079 Uiso 0.40(3) 1 calc R U P C 5
H89C H 0.4548 1.4508 0.6430 0.079 Uiso 0.40(3) 1 calc R U P C 5
C82B C 0.3688(8) 1.286(3) 0.4788(17) 0.053(4) Uani 0.60(3) 1 d . U P C 6
H82D H 0.3837 1.2588 0.4511 0.079 Uiso 0.60(3) 1 calc R U P C 6
H82E H 0.3587 1.3654 0.4667 0.079 Uiso 0.60(3) 1 calc R U P C 6
H82F H 0.3535 1.2173 0.4835 0.079 Uiso 0.60(3) 1 calc R U P C 6
C85B C 0.3344(8) 1.352(3) 0.5726(16) 0.053(4) Uani 0.60(3) 1 d . U P C 6
H85D H 0.3289 1.3202 0.5359 0.079 Uiso 0.60(3) 1 calc R U P C 6
H85E H 0.3271 1.4410 0.5770 0.079 Uiso 0.60(3) 1 calc R U P C 6
H85F H 0.3251 1.2966 0.6007 0.079 Uiso 0.60(3) 1 calc R U P C 6
C86B C 0.3723(8) 1.452(2) 0.6669(15) 0.053(4) Uani 0.60(3) 1 d . U P C 6
H86D H 0.3872 1.4734 0.6955 0.079 Uiso 0.60(3) 1 calc R U P C 6
H86E H 0.3563 1.3965 0.6824 0.079 Uiso 0.60(3) 1 calc R U P C 6
H86F H 0.3631 1.5317 0.6527 0.079 Uiso 0.60(3) 1 calc R U P C 6
C89B C 0.4418(8) 1.403(3) 0.6443(15) 0.053(4) Uani 0.60(3) 1 d . U P C 6
H89D H 0.4619 1.3783 0.6305 0.079 Uiso 0.60(3) 1 calc R U P C 6
H89E H 0.4386 1.3649 0.6808 0.079 Uiso 0.60(3) 1 calc R U P C 6
H89F H 0.4404 1.4974 0.6469 0.079 Uiso 0.60(3) 1 calc R U P C 6
C83 C 0.4032(3) 0.8763(13) 0.6405(7) 0.034(4) Uani 1 1 d . . . . .
H83 H 0.4092 0.7988 0.6225 0.040 Uiso 1 1 calc R U . . .
C84 C 0.4294(3) 0.9484(12) 0.6566(6) 0.025(3) Uani 1 1 d . . . . .
C87 C 0.4308(3) 1.0663(15) 0.6863(7) 0.039(4) Uani 1 1 d . . . . .
H87 H 0.4511 1.0980 0.6898 0.047 Uiso 1 1 calc R U . . .
C88 C 0.4090(3) 1.1481(13) 0.7121(7) 0.034(4) Uani 1 1 d . . . . .
H88 H 0.4187 1.2140 0.7332 0.040 Uiso 1 1 calc R U . . .
C90 C 0.4543(4) 1.1397(16) 0.5160(8) 0.071(6) Uani 1 1 d . . . . .
H90A H 0.4708 1.1288 0.4892 0.107 Uiso 1 1 calc R U . . .
H90B H 0.4376 1.0799 0.5072 0.107 Uiso 1 1 calc R U . . .
H90C H 0.4620 1.1210 0.5531 0.107 Uiso 1 1 calc R U . . .
C91 C 0.3789(3) 1.1572(14) 0.7147(7) 0.033(4) Uani 1 1 d . . . . .
H91 H 0.3727 1.2244 0.7389 0.040 Uiso 1 1 calc R U . . .
C92 C 0.3531(3) 1.0919(14) 0.6904(8) 0.038(4) Uani 1 1 d . . . . .
H92 H 0.3344 1.1377 0.6946 0.045 Uiso 1 1 calc R U . . .
C93 C 0.4689(4) 1.3717(18) 0.5068(11) 0.091(8) Uani 1 1 d . . . . .
H93A H 0.4838 1.3363 0.4806 0.137 Uiso 1 1 calc R U . . .
H93B H 0.4789 1.3860 0.5424 0.137 Uiso 1 1 calc R U . . .
H93C H 0.4610 1.4540 0.4927 0.137 Uiso 1 1 calc R U . . .
C94 C 0.3499(3) 0.9732(12) 0.6617(7) 0.027(3) Uani 1 1 d . . . . .
C95 C 0.4427(6) 1.2763(18) 0.5138(11) 0.101(9) Uani 1 1 d . . . . .
H95 H 0.4332 1.2787 0.4764 0.122 Uiso 1 1 calc R U . . .
C96 C 0.2816(3) 0.9985(14) 0.6946(8) 0.051(5) Uani 1 1 d . . . . .
H96A H 0.2607 0.9762 0.6842 0.076 Uiso 1 1 calc R U . . .
H96B H 0.2838 1.0928 0.6961 0.076 Uiso 1 1 calc R U . . .
H96C H 0.2863 0.9615 0.7308 0.076 Uiso 1 1 calc R U . . .
C97 C 0.3848(5) 1.3095(15) 0.5332(9) 0.049(5) Uani 1 1 d . . . . .
C98 C 0.3701(5) 1.3489(15) 0.5792(11) 0.066(6) Uani 1 1 d . . . . .
C99 C 0.2972(4) 1.0001(17) 0.5736(9) 0.070(6) Uani 1 1 d . . . . .
H99A H 0.3110 0.9672 0.5451 0.105 Uiso 1 1 calc R U . . .
H99B H 0.2984 1.0947 0.5749 0.105 Uiso 1 1 calc R U . . .
H99C H 0.2763 0.9739 0.5651 0.105 Uiso 1 1 calc R U . . .
C100 C 0.3882(4) 1.3809(13) 0.6201(8) 0.046(5) Uani 1 1 d . . . . .
C101 C 0.3048(3) 0.7512(13) 0.6430(9) 0.061(6) Uani 1 1 d . . . . .
H10A H 0.3188 0.7136 0.6159 0.091 Uiso 1 1 calc R U . . .
H10B H 0.2838 0.7274 0.6335 0.091 Uiso 1 1 calc R U . . .
H10C H 0.3097 0.7182 0.6797 0.091 Uiso 1 1 calc R U . . .
C102 C 0.4180(3) 1.3548(11) 0.6060(8) 0.041(4) Uani 1 1 d . . . . .
C103 C 0.4635(4) 0.7808(16) 0.5710(8) 0.059(5) Uani 1 1 d . . . . .
H10D H 0.4832 0.7414 0.5620 0.088 Uiso 1 1 calc R U . . .
H10E H 0.4576 0.8410 0.5417 0.088 Uiso 1 1 calc R U . . .
H10F H 0.4480 0.7129 0.5744 0.088 Uiso 1 1 calc R U . . .
C104 C 0.4753(3) 0.7516(15) 0.6933(8) 0.050(5) Uani 1 1 d . . . . .
H10G H 0.4946 0.7078 0.6852 0.076 Uiso 1 1 calc R U . . .
H10H H 0.4588 0.6875 0.6954 0.076 Uiso 1 1 calc R U . . .
H10I H 0.4769 0.7972 0.7285 0.076 Uiso 1 1 calc R U . . .
C105 C 0.4168(4) 1.3092(13) 0.5485(7) 0.044(5) Uani 1 1 d . . . . .
C106 C 0.4986(3) 0.9890(19) 0.6313(10) 0.062(5) Uani 1 1 d . . . . .
H10J H 0.5173 0.9433 0.6211 0.092 Uiso 1 1 calc R U . . .
H10K H 0.5015 1.0330 0.6666 0.092 Uiso 1 1 calc R U . . .
H10L H 0.4936 1.0529 0.6028 0.092 Uiso 1 1 calc R U . . .
O1 O 0.3756(3) 0.5256(9) -0.0421(5) 0.040(3) Uani 1 1 d . . . . .
O2 O 0.3946(2) 0.4358(8) 0.0337(4) 0.024(2) Uani 1 1 d . . . . .
O3 O 0.3451(2) 0.4504(8) 0.0256(4) 0.029(2) Uani 1 1 d . . . . .
O4 O 0.3481(2) 0.9494(9) 0.4635(5) 0.036(3) Uani 1 1 d . . . . .
O5 O 0.3971(2) 0.9236(9) 0.4545(5) 0.036(3) Uani 1 1 d . . . . .
O6 O 0.3789(3) 1.0254(9) 0.5286(5) 0.052(3) Uani 1 1 d . . . . .
Si1 Si 0.44378(8) 0.5586(4) 0.1487(2) 0.0341(11) Uani 1 1 d . . . . .
Si2 Si 0.28507(8) 0.5670(4) 0.14897(19) 0.0275(9) Uani 1 1 d . . . . .
Si3 Si 0.46136(8) 0.4072(3) -0.13996(19) 0.0295(10) Uani 1 1 d . . . . .
Si4 Si 0.30475(8) 0.4350(4) -0.1774(2) 0.0329(10) Uani 1 1 d . . . . .
Si5 Si 0.28945(8) 1.0796(4) 0.35111(19) 0.0300(10) Uani 1 1 d . . . . .
Si6 Si 0.44740(9) 1.0161(4) 0.3337(2) 0.0381(12) Uani 1 1 d . . . . .
Si7 Si 0.46663(8) 0.8703(4) 0.6375(2) 0.0412(11) Uani 1 1 d . . . . .
Si8 Si 0.30861(8) 0.9317(4) 0.6424(2) 0.0324(10) Uani 1 1 d . . . . .
U1 U 0.36426(2) 0.35117(4) 0.10805(2) 0.02039(11) Uani 1 1 d . . . . .
U2 U 0.38130(2) 0.63239(4) -0.12032(3) 0.02244(11) Uani 1 1 d . . . . .
U3 U 0.36553(2) 0.83998(4) 0.38075(2) 0.02200(11) Uani 1 1 d . . . . .
U4 U 0.39082(2) 1.11435(4) 0.60758(3) 0.02326(11) Uani 1 1 d . . . . .

loop_
_atom_site_aniso_label
_atom_site_aniso_U_11
_atom_site_aniso_U_22
_atom_site_aniso_U_33
_atom_site_aniso_U_23
_atom_site_aniso_U_13
_atom_site_aniso_U_12
C1 0.057(10) 0.011(7) 0.021(10) -0.001(6) 0.002(9) -0.003(6)
C2 0.028(7) 0.026(7) 0.030(11) 0.009(7) 0.019(8) 0.010(6)
C3 0.021(5) 0.021(5) 0.015(7) -0.013(5) -0.012(5) 0.007(4)
C4 0.036(7) 0.022(6) 0.031(10) -0.006(7) -0.016(8) -0.002(6)
C5 0.014(6) 0.034(7) 0.018(9) -0.013(6) -0.005(6) 0.001(5)
C6 0.028(7) 0.044(9) 0.020(9) -0.001(8) -0.007(7) 0.009(6)
C7 0.032(8) 0.037(8) 0.023(10) 0.012(7) 0.006(8) 0.005(6)
C8 0.048(9) 0.029(7) 0.010(9) 0.012(7) 0.007(7) 0.004(6)
C9 0.026(7) 0.037(8) 0.031(10) -0.005(8) 0.008(7) 0.006(6)
C10 0.018(7) 0.045(8) 0.006(8) -0.012(6) 0.000(6) -0.006(5)
C11 0.037(8) 0.061(10) 0.042(12) 0.005(9) 0.009(8) 0.003(7)
C12 0.033(8) 0.038(8) 0.054(13) -0.014(8) 0.003(8) 0.005(6)
C13 0.020(6) 0.044(8) 0.046(12) -0.012(8) 0.013(7) -0.001(6)
C14 0.043(9) 0.090(13) 0.051(13) -0.023(11) -0.018(10) -0.009(8)
C15 0.041(8) 0.051(9) 0.10(2) 0.011(12) -0.007(12) -0.015(6)
C16 0.027(7) 0.077(10) 0.059(14) -0.003(12) 0.013(10) -0.007(6)
C17 0.025(7) 0.058(9) 0.067(15) -0.017(9) -0.004(9) 0.013(6)
C18 0.033(7) 0.039(8) 0.037(10) -0.025(7) -0.010(7) 0.010(6)
C19 0.053(10) 0.072(11) 0.072(16) -0.045(11) -0.021(11) -0.001(8)
C20 0.062(10) 0.047(9) 0.043(12) -0.003(8) 0.011(10) -0.026(7)
C21 0.083(12) 0.033(8) 0.032(11) 0.008(7) -0.029(10) 0.011(7)
C22 0.045(9) 0.039(9) 0.055(13) -0.005(8) 0.005(9) 0.026(7)
C23 0.048(8) 0.027(7) 0.016(8) -0.001(6) 0.012(7) 0.003(6)
C24 0.045(9) 0.020(7) 0.034(11) -0.011(7) -0.002(8) 0.001(6)
C25 0.026(7) 0.016(7) 0.026(10) -0.002(6) 0.000(7) 0.002(5)
C26 0.034(7) 0.026(7) 0.014(8) -0.003(6) 0.003(6) -0.010(6)
C27 0.058(8) 0.027(6) 0.028(8) -0.003(8) 0.023(10) -0.019(6)
C28 0.083(12) 0.018(7) 0.037(14) 0.009(8) 0.000(11) 0.014(7)
C29 0.029(6) 0.030(6) 0.022(7) -0.003(6) -0.019(6) -0.007(5)
C30 0.033(7) 0.026(7) 0.008(8) -0.006(6) 0.004(6) 0.005(5)
C31 0.044(8) 0.016(6) 0.019(9) 0.003(6) 0.000(7) 0.004(5)
C32 0.024(5) 0.024(5) 0.022(6) -0.007(4) 0.011(5) 0.006(4)
C33 0.026(7) 0.032(7) 0.021(9) 0.004(7) 0.015(7) -0.001(5)
C34 0.058(10) 0.036(8) 0.020(10) 0.012(7) 0.020(8) 0.003(7)
C35 0.023(6) 0.039(7) 0.026(8) 0.005(6) -0.014(6) 0.017(5)
C36 0.029(7) 0.056(9) 0.009(8) -0.014(7) 0.001(7) -0.006(7)
C37 0.041(8) 0.063(10) 0.052(13) 0.008(10) -0.020(9) -0.001(7)
C38 0.030(8) 0.053(9) 0.064(15) -0.008(9) -0.007(9) 0.006(7)
C39 0.032(9) 0.068(10) 0.045(12) -0.011(9) 0.003(9) -0.017(7)
C40 0.022(7) 0.060(9) 0.054(13) -0.007(9) 0.001(8) 0.010(6)
C41 0.043(8) 0.080(11) 0.037(12) 0.018(10) 0.004(8) -0.008(7)
C42 0.030(8) 0.066(10) 0.068(15) -0.006(10) 0.008(9) 0.002(7)
C43 0.050(10) 0.061(11) 0.09(2) -0.027(12) -0.012(12) 0.009(8)
C44 0.055(9) 0.027(8) 0.060(13) -0.016(8) -0.003(10) 0.003(7)
C45 0.063(12) 0.077(12) 0.071(17) -0.011(12) 0.013(12) -0.030(9)
C46 0.043(8) 0.035(8) 0.022(9) -0.011(7) -0.005(8) 0.011(6)
C47 0.033(8) 0.043(8) 0.052(12) -0.019(8) -0.010(8) 0.006(6)
C48 0.048(9) 0.055(9) 0.062(14) 0.006(10) -0.001(10) 0.032(7)
C49 0.087(13) 0.047(9) 0.046(13) 0.006(9) 0.004(12) -0.007(8)
C50 0.071(11) 0.013(7) 0.036(11) -0.009(7) -0.003(10) -0.005(7)
C51 0.053(8) 0.020(6) 0.041(11) -0.006(9) -0.004(11) 0.010(5)
C52 0.056(8) 0.029(7) 0.043(12) -0.002(8) -0.019(11) 0.007(6)
C53 0.053(10) 0.028(8) 0.038(11) -0.003(8) 0.006(9) 0.015(7)
C54 0.023(7) 0.024(7) 0.040(11) 0.004(7) 0.007(7) 0.008(5)
C55 0.022(6) 0.025(6) 0.015(8) 0.008(6) -0.002(6) -0.002(5)
C56 0.036(7) 0.021(7) 0.031(10) -0.001(7) 0.000(7) 0.006(5)
C57 0.051(9) 0.019(7) 0.018(9) -0.003(6) 0.000(8) 0.002(6)
C58 0.030(7) 0.033(7) 0.022(9) 0.005(7) -0.017(7) -0.004(6)
C59 0.057(10) 0.037(9) 0.022(11) -0.006(8) -0.008(9) 0.006(7)
C60 0.037(8) 0.034(8) 0.013(9) 0.000(7) -0.008(7) 0.001(6)
C61 0.025(7) 0.042(9) 0.020(9) 0.004(8) 0.012(7) 0.007(6)
C62 0.037(8) 0.027(7) 0.012(9) 0.008(6) 0.014(7) 0.007(6)
C63 0.025(6) 0.079(10) 0.041(13) -0.006(10) -0.004(8) -0.001(6)
C64 0.042(9) 0.058(10) 0.12(2) -0.010(12) 0.015(12) -0.019(7)
C65 0.031(9) 0.112(15) 0.075(18) 0.024(13) 0.020(11) 0.012(9)
C66 0.036(8) 0.052(9) 0.034(11) 0.014(8) 0.003(8) 0.019(7)
C67 0.041(9) 0.060(9) 0.047(14) 0.001(9) 0.005(9) -0.013(7)
C68 0.051(9) 0.055(9) 0.030(10) -0.003(8) -0.002(9) 0.006(7)
C69A 0.089(12) 0.032(7) 0.063(11) 0.005(7) -0.010(11) -0.005(6)
C70A 0.089(12) 0.032(7) 0.063(11) 0.005(7) -0.010(11) -0.005(6)
C74A 0.089(12) 0.032(7) 0.063(11) 0.005(7) -0.010(11) -0.005(6)
C75A 0.089(12) 0.032(7) 0.063(11) 0.005(7) -0.010(11) -0.005(6)
C69B 0.089(12) 0.032(7) 0.063(11) 0.005(7) -0.010(11) -0.005(6)
C70B 0.089(12) 0.032(7) 0.063(11) 0.005(7) -0.010(11) -0.005(6)
C74B 0.089(12) 0.032(7) 0.063(11) 0.005(7) -0.010(11) -0.005(6)
C75B 0.089(12) 0.032(7) 0.063(11) 0.005(7) -0.010(11) -0.005(6)
C71A 0.060(8) 0.074(8) 0.094(14) 0.032(9) 0.000(10) -0.011(6)
C72A 0.060(8) 0.074(8) 0.094(14) 0.032(9) 0.000(10) -0.011(6)
C73A 0.060(8) 0.074(8) 0.094(14) 0.032(9) 0.000(10) -0.011(6)
C71B 0.060(8) 0.074(8) 0.094(14) 0.032(9) 0.000(10) -0.011(6)
C72B 0.060(8) 0.074(8) 0.094(14) 0.032(9) 0.000(10) -0.011(6)
C73B 0.060(8) 0.074(8) 0.094(14) 0.032(9) 0.000(10) -0.011(6)
C76 0.041(10) 0.046(11) 0.09(2) 0.051(12) -0.023(11) 0.001(8)
C77 0.140(19) 0.025(8) 0.052(15) 0.015(11) 0.053(18) 0.038(10)
C78 0.137(17) 0.021(7) 0.023(11) -0.010(9) -0.011(15) -0.013(9)
C79 0.044(9) 0.034(9) 0.078(17) 0.016(10) -0.004(11) -0.020(7)
C80 0.102(15) 0.017(8) 0.018(11) 0.011(7) -0.011(10) -0.016(8)
C81 0.020(6) 0.024(7) 0.029(10) 0.010(6) -0.012(6) -0.015(5)
C82A 0.083(10) 0.025(6) 0.051(10) -0.003(6) -0.006(8) -0.013(6)
C85A 0.083(10) 0.025(6) 0.051(10) -0.003(6) -0.006(8) -0.013(6)
C86A 0.083(10) 0.025(6) 0.051(10) -0.003(6) -0.006(8) -0.013(6)
C89A 0.083(10) 0.025(6) 0.051(10) -0.003(6) -0.006(8) -0.013(6)
C82B 0.083(10) 0.025(6) 0.051(10) -0.003(6) -0.006(8) -0.013(6)
C85B 0.083(10) 0.025(6) 0.051(10) -0.003(6) -0.006(8) -0.013(6)
C86B 0.083(10) 0.025(6) 0.051(10) -0.003(6) -0.006(8) -0.013(6)
C89B 0.083(10) 0.025(6) 0.051(10) -0.003(6) -0.006(8) -0.013(6)
C83 0.032(7) 0.049(8) 0.020(9) 0.016(7) -0.002(7) -0.013(6)
C84 0.021(6) 0.038(7) 0.015(8) 0.012(7) 0.001(6) 0.000(5)
C87 0.019(7) 0.068(11) 0.031(10) 0.028(9) -0.016(7) -0.016(7)
C88 0.038(8) 0.037(8) 0.026(10) -0.007(7) 0.010(8) 0.000(6)
C90 0.104(15) 0.069(12) 0.041(13) -0.006(10) 0.003(12) 0.001(10)
C91 0.038(8) 0.044(9) 0.017(9) 0.000(7) 0.005(8) 0.001(7)
C92 0.027(7) 0.045(9) 0.041(12) 0.007(8) 0.009(8) 0.007(6)
C93 0.054(11) 0.093(14) 0.13(2) 0.018(15) 0.040(14) -0.006(10)
C94 0.031(7) 0.032(7) 0.017(9) 0.002(6) 0.004(7) -0.006(6)
C95 0.15(2) 0.056(13) 0.10(2) 0.013(13) 0.059(18) -0.036(13)
C96 0.034(8) 0.066(10) 0.053(14) -0.016(10) 0.014(9) -0.009(7)
C97 0.079(14) 0.024(8) 0.044(13) 0.012(8) 0.004(12) -0.016(8)
C98 0.083(15) 0.027(9) 0.09(2) 0.022(11) 0.014(15) 0.000(9)
C99 0.051(11) 0.092(13) 0.067(17) 0.018(12) -0.016(12) -0.001(9)
C100 0.089(13) 0.021(7) 0.028(12) 0.000(7) 0.012(10) -0.015(8)
C101 0.028(8) 0.060(10) 0.095(18) -0.003(11) 0.006(10) -0.019(7)
C102 0.050(8) 0.037(7) 0.036(9) 0.011(9) -0.011(11) -0.020(6)
C103 0.047(10) 0.074(11) 0.056(14) -0.003(11) 0.005(10) 0.016(8)
C104 0.031(8) 0.077(11) 0.043(12) 0.014(10) 0.006(9) 0.016(7)
C105 0.068(11) 0.032(8) 0.032(11) 0.008(8) 0.037(10) -0.010(7)
C106 0.022(7) 0.116(13) 0.048(13) 0.020(11) 0.000(8) -0.005(7)
O1 0.069(7) 0.028(5) 0.024(8) 0.003(5) 0.014(7) 0.007(5)
O2 0.026(5) 0.025(5) 0.023(7) -0.003(5) 0.004(5) 0.002(4)
O3 0.035(5) 0.032(5) 0.021(7) -0.002(5) 0.002(5) 0.007(4)
O4 0.042(6) 0.045(6) 0.022(7) -0.005(5) -0.003(5) 0.003(5)
O5 0.043(6) 0.046(6) 0.020(7) -0.005(5) -0.005(5) -0.006(5)
O6 0.114(10) 0.024(5) 0.016(7) 0.003(5) 0.004(8) -0.022(6)
Si1 0.0217(18) 0.044(2) 0.037(3) -0.006(2) -0.005(2) -0.0010(16)
Si2 0.0233(18) 0.037(2) 0.023(3) -0.0015(19) 0.0032(18) 0.0018(15)
Si3 0.0237(17) 0.035(2) 0.030(3) -0.0035(18) -0.0010(18) -0.0008(14)
Si4 0.0221(18) 0.043(2) 0.033(3) -0.004(2) -0.001(2) 0.0030(16)
Si5 0.0260(18) 0.041(2) 0.023(3) 0.0026(19) -0.0022(18) 0.0021(16)
Si6 0.029(2) 0.045(2) 0.041(3) 0.002(2) 0.008(2) -0.0024(17)
Si7 0.0255(18) 0.064(3) 0.035(3) 0.013(2) -0.001(2) 0.0025(18)
Si8 0.0251(19) 0.044(2) 0.028(3) -0.005(2) 0.004(2) -0.0053(16)
U1 0.0270(2) 0.0205(2) 0.0137(3) 0.0002(3) 0.0003(3) 0.00048(15)
U2 0.0301(2) 0.0207(2) 0.0165(3) 0.0023(3) 0.0037(3) 0.00094(17)
U3 0.0287(2) 0.0230(2) 0.0144(3) -0.0005(3) -0.0024(3) 0.00012(16)
U4 0.0284(2) 0.0268(2) 0.0146(3) -0.0004(3) -0.0006(3) -0.00581(18)

loop_
_atom_type_symbol
_atom_type_description
_atom_type_scat_dispersion_real
_atom_type_scat_dispersion_imag
_atom_type_scat_source
C C 0.0033 0.0016 'International Tables Vol C Tables 4.2.6.8 and 6.1.1.4'
H H 0.0000 0.0000 'International Tables Vol C Tables 4.2.6.8 and 6.1.1.4'
O O 0.0106 0.0060 'International Tables Vol C Tables 4.2.6.8 and 6.1.1.4'
Si Si 0.0817 0.0704 'International Tables Vol C Tables 4.2.6.8 and 6.1.1.4'
U U -9.6767 9.6646 'International Tables Vol C Tables 4.2.6.8 and 6.1.1.4'

loop_
_geom_angle_atom_site_label_1
_geom_angle_atom_site_label_2
_geom_angle_atom_site_label_3
_geom_angle
O2 C1 O3 118.4(14)
O2 C1 O1 119.1(14)
O3 C1 O1 122.3(15)
O2 C1 U1 59.4(8)
O3 C1 U1 59.1(8)
O1 C1 U1 177.2(11)
O5 C2 O6 123.1(15)
O5 C2 O4 117.3(15)
O6 C2 O4 119.6(13)
O5 C2 U3 58.4(9)
O6 C2 U3 177.8(11)
O4 C2 U3 58.8(8)
C4 C3 C10 138.2(12)
C4 C3 U1 76.3(7)
C10 C3 U1 75.5(7)
C4 C3 H3 110.9
C10 C3 H3 110.9
U1 C3 H3 133.1
C3 C4 C5 135.6(13)
C3 C4 U1 73.5(7)
C5 C4 U1 75.2(7)
C3 C4 H4 112.2
C5 C4 H4 112.2
U1 C4 H4 135.6
C6 C5 C4 132.9(12)
C6 C5 Si1 111.8(9)
C4 C5 Si1 115.2(11)
C6 C5 U1 72.5(8)
C4 C5 U1 74.5(7)
Si1 C5 U1 130.4(7)
C5 C6 C7 133.8(13)
C5 C6 U1 77.6(8)
C7 C6 U1 76.9(9)
C5 C6 H6 113.1
C7 C6 H6 113.1
U1 C6 H6 124.2
C8 C7 C6 136.2(14)
C8 C7 U1 75.4(10)
C6 C7 U1 71.9(9)
C8 C7 H7 111.9
C6 C7 H7 111.9
U1 C7 H7 138.9
C7 C8 C9 136.4(14)
C7 C8 U1 75.4(10)
C9 C8 U1 72.7(9)
C7 C8 H8 111.8
C9 C8 H8 111.8
U1 C8 H8 137.6
C8 C9 C10 133.9(13)
C8 C9 U1 77.0(8)
C10 C9 U1 75.6(8)
C8 C9 H9 113.0
C10 C9 H9 113.0
U1 C9 H9 127.2
C3 C10 C9 131.7(12)
C3 C10 Si2 112.2(10)
C9 C10 Si2 116.1(9)
C3 C10 U1 73.9(7)
C9 C10 U1 73.6(8)
Si2 C10 U1 135.1(7)
Si2 C11 H11A 109.5
Si2 C11 H11B 109.5
H11A C11 H11B 109.5
Si2 C11 H11C 109.5
H11A C11 H11C 109.5
H11B C11 H11C 109.5
Si2 C12 H12A 109.5
Si2 C12 H12B 109.5
H12A C12 H12B 109.5
Si2 C12 H12C 109.5
H12A C12 H12C 109.5
H12B C12 H12C 109.5
Si2 C13 H13A 109.5
Si2 C13 H13B 109.5
H13A C13 H13B 109.5
Si2 C13 H13C 109.5
H13A C13 H13C 109.5
H13B C13 H13C 109.5
Si1 C14 H14A 109.5
Si1 C14 H14B 109.5
H14A C14 H14B 109.5
Si1 C14 H14C 109.5
H14A C14 H14C 109.5
H14B C14 H14C 109.5
Si1 C15 H15A 109.5
Si1 C15 H15B 109.5
H15A C15 H15B 109.5
Si1 C15 H15C 109.5
H15A C15 H15C 109.5
H15B C15 H15C 109.5
Si1 C16 H16A 109.5
Si1 C16 H16B 109.5
H16A C16 H16B 109.5
Si1 C16 H16C 109.5
H16A C16 H16C 109.5
H16B C16 H16C 109.5
C18 C17 H17A 109.5
C18 C17 H17B 109.5
H17A C17 H17B 109.5
C18 C17 H17C 109.5
H17A C17 H17C 109.5
H17B C17 H17C 109.5
C19 C18 C17 109.0(12)
C19 C18 C26 109.1(11)
C17 C18 C26 113.7(13)
C18 C19 H19A 109.5
C18 C19 H19B 109.5
H19A C19 H19B 109.5
C18 C19 H19C 109.5
H19A C19 H19C 109.5
H19B C19 H19C 109.5
C27 C20 H20A 109.5
C27 C20 H20B 109.5
H20A C20 H20B 109.5
C27 C20 H20C 109.5
H20A C20 H20C 109.5
H20B C20 H20C 109.5
C28 C21 H21A 109.5
C28 C21 H21B 109.5
H21A C21 H21B 109.5
C28 C21 H21C 109.5
H21A C21 H21C 109.5
H21B C21 H21C 109.5
C24 C22 H22A 109.5
C24 C22 H22B 109.5
H22A C22 H22B 109.5
C24 C22 H22C 109.5
H22A C22 H22C 109.5
H22B C22 H22C 109.5
C25 C23 H23A 109.5
C25 C23 H23B 109.5
H23A C23 H23B 109.5
C25 C23 H23C 109.5
H23A C23 H23C 109.5
H23B C23 H23C 109.5
C25 C24 C28 109.1(13)
C25 C24 C22 127.8(16)
C28 C24 C22 123.1(17)
C25 C24 U1 75.4(8)
C28 C24 U1 77.6(8)
C22 C24 U1 113.0(8)
C24 C25 C26 106.9(15)
C24 C25 C23 126.5(13)
C26 C25 C23 125.8(14)
C24 C25 U1 75.1(9)
C26 C25 U1 76.8(8)
C23 C25 U1 122.0(8)
C27 C26 C25 109.8(13)
C27 C26 C18 129.2(13)
C25 C26 C18 120.9(14)
C27 C26 U1 77.2(8)
C25 C26 U1 73.1(8)
C18 C26 U1 118.0(8)
C26 C27 C28 106.5(14)
C26 C27 C20 128.6(15)
C28 C27 C20 123.9(18)
C26 C27 U1 74.1(7)
C28 C27 U1 74.0(7)
C20 C27 U1 125.8(10)
C24 C28 C27 107.6(16)
C24 C28 C21 125.6(15)
C27 C28 C21 125.2(17)
C24 C28 U1 72.7(8)
C27 C28 U1 76.2(7)
C21 C28 U1 128.1(11)
C31 C29 C30 137.4(13)
C31 C29 U2 75.6(7)
C30 C29 U2 72.9(7)
C31 C29 H29 111.3
C30 C29 H29 111.3
U2 C29 H29 138.4
C36 C30 C29 130.2(13)
C36 C30 Si4 115.1(10)
C29 C30 Si4 114.2(10)
C36 C30 U2 75.2(8)
C29 C30 U2 75.7(8)
Si4 C30 U2 134.5(7)
C32 C31 C29 136.6(12)
C32 C31 U2 74.3(7)
C29 C31 U2 73.8(7)
C32 C31 H31 111.7
C29 C31 H31 111.7
U2 C31 H31 138.1
C33 C32 C31 130.5(12)
C33 C32 Si3 117.1(9)
C31 C32 Si3 112.1(9)
C33 C32 U2 73.7(7)
C31 C32 U2 75.1(7)
Si3 C32 U2 136.0(8)
C34 C33 C32 137.5(13)
C34 C33 U2 76.5(8)
C32 C33 U2 75.6(7)
C34 C33 H33 111.3
C32 C33 H33 111.3
U2 C33 H33 131.6
C33 C34 C35 134.2(14)
C33 C34 U2 73.1(9)
C35 C34 U2 73.7(9)
C33 C34 H34 112.9
C35 C34 H34 112.9
U2 C34 H34 137.2
C36 C35 C34 135.2(14)
C36 C35 U2 73.6(9)
C34 C35 U2 75.5(9)
C36 C35 H35 112.4
C34 C35 H35 112.4
U2 C35 H35 134.3
C35 C36 C30 137.3(14)
C35 C36 U2 76.0(9)
C30 C36 U2 74.1(9)
C35 C36 H36 111.4
C30 C36 H36 111.4
U2 C36 H36 135.1
Si3 C37 H37A 109.5
Si3 C37 H37B 109.5
H37A C37 H37B 109.5
Si3 C37 H37C 109.5
H37A C37 H37C 109.5
H37B C37 H37C 109.5
Si3 C38 H38A 109.5
Si3 C38 H38B 109.5
H38A C38 H38B 109.5
Si3 C38 H38C 109.5
H38A C38 H38C 109.5
H38B C38 H38C 109.5
Si3 C39 H39A 109.5
Si3 C39 H39B 109.5
H39A C39 H39B 109.5
Si3 C39 H39C 109.5
H39A C39 H39C 109.5
H39B C39 H39C 109.5
Si4 C40 H40A 109.5
Si4 C40 H40B 109.5
H40A C40 H40B 109.5
Si4 C40 H40C 109.5
H40A C40 H40C 109.5
H40B C40 H40C 109.5
Si4 C41 H41A 109.5
Si4 C41 H41B 109.5
H41A C41 H41B 109.5
Si4 C41 H41C 109.5
H41A C41 H41C 109.5
H41B C41 H41C 109.5
Si4 C42 H42A 109.5
Si4 C42 H42B 109.5
H42A C42 H42B 109.5
Si4 C42 H42C 109.5
H42A C42 H42C 109.5
H42B C42 H42C 109.5
C44 C43 H43A 109.5
C44 C43 H43B 109.5
H43A C43 H43B 109.5
C44 C43 H43C 109.5
H43A C43 H43C 109.5
H43B C43 H43C 109.5
C50 C44 C43 111.4(12)
C50 C44 C45 116.1(15)
C43 C44 C45 107.6(14)
C50 C44 H44 107.1
C43 C44 H44 107.1
C45 C44 H44 107.1
C44 C45 H45A 109.5
C44 C45 H45B 109.5
H45A C45 H45B 109.5
C44 C45 H45C 109.5
H45A C45 H45C 109.5
H45B C45 H45C 109.5
C54 C46 H46A 109.5
C54 C46 H46B 109.5
H46A C46 H46B 109.5
C54 C46 H46C 109.5
H46A C46 H46C 109.5
H46B C46 H46C 109.5
C53 C47 H47A 109.5
C53 C47 H47B 109.5
H47A C47 H47B 109.5
C53 C47 H47C 109.5
H47A C47 H47C 109.5
H47B C47 H47C 109.5
C52 C48 H48A 109.5
C52 C48 H48B 109.5
H48A C48 H48B 109.5
C52 C48 H48C 109.5
H48A C48 H48C 109.5
H48B C48 H48C 109.5
C51 C49 H49A 109.5
C51 C49 H49B 109.5
H49A C49 H49B 109.5
C51 C49 H49C 109.5
H49A C49 H49C 109.5
H49B C49 H49C 109.5
C51 C50 C54 107.7(15)
C51 C50 C44 131.1(16)
C54 C50 C44 121.3(16)
C51 C50 U2 77.1(8)
C54 C50 U2 74.2(8)
C44 C50 U2 115.1(9)
C50 C51 C52 107.7(17)
C50 C51 C49 131.0(14)
C52 C51 C49 120.9(18)
C50 C51 U2 73.2(8)
C52 C51 U2 74.4(7)
C49 C51 U2 123.2(11)
C51 C52 C53 107.3(16)
C51 C52 C48 126.2(17)
C53 C52 C48 125.5(14)
C51 C52 U2 75.4(7)
C53 C52 U2 72.5(8)
C48 C52 U2 126.6(11)
C54 C53 C52 107.6(14)
C54 C53 C47 126.8(16)
C52 C53 C47 125.5(16)
C54 C53 U2 75.3(8)
C52 C53 U2 76.9(9)
C47 C53 U2 111.4(9)
C53 C54 C50 109.7(16)
C53 C54 C46 124.3(14)
C50 C54 C46 125.4(15)
C53 C54 U2 75.0(9)
C50 C54 U2 75.5(9)
C46 C54 U2 123.6(9)
C56 C55 C62 140.0(12)
C56 C55 U3 74.7(7)
C62 C55 U3 75.2(7)
C56 C55 H55 110.0
C62 C55 H55 110.0
U3 C55 H55 139.5
C55 C56 C57 137.9(12)
C55 C56 U3 75.4(7)
C57 C56 U3 73.2(7)
C55 C56 H56 111.0
C57 C56 H56 111.0
U3 C56 H56 138.8
C56 C57 C58 129.2(13)
C56 C57 Si5 113.7(9)
C58 C57 Si5 116.2(10)
C56 C57 U3 75.9(8)
C58 C57 U3 75.1(7)
Si5 C57 U3 136.3(8)
C59 C58 C57 134.3(13)
C59 C58 U3 76.5(9)
C57 C58 U3 73.6(8)
C59 C58 H58 112.8
C57 C58 H58 112.8
U3 C58 H58 131.7
C60 C59 C58 137.5(15)
C60 C59 U3 74.6(10)
C58 C59 U3 73.0(9)
C60 C59 H59 111.3
C58 C59 H59 111.3
U3 C59 H59 140.3
C61 C60 C59 135.1(15)
C61 C60 U3 74.8(10)
C59 C60 U3 75.8(10)
C61 C60 H60 112.5
C59 C60 H60 112.5
U3 C60 H60 131.6
C60 C61 C62 138.2(14)
C60 C61 U3 75.9(9)
C62 C61 U3 75.0(8)
C60 C61 H61 110.9
C62 C61 H61 110.9
U3 C61 H61 134.7
C55 C62 C61 125.9(13)
C55 C62 Si6 120.0(10)
C61 C62 Si6 113.8(9)
C55 C62 U3 74.2(7)
C61 C62 U3 73.4(8)
Si6 C62 U3 133.6(7)
Si6 C63 H63A 109.5
Si6 C63 H63B 109.5
H63A C63 H63B 109.5
Si6 C63 H63C 109.5
H63A C63 H63C 109.5
H63B C63 H63C 109.5
Si6 C64 H64A 109.5
Si6 C64 H64B 109.5
H64A C64 H64B 109.5
Si6 C64 H64C 109.5
H64A C64 H64C 109.5
H64B C64 H64C 109.5
Si6 C65 H65A 109.5
Si6 C65 H65B 109.5
H65A C65 H65B 109.5
Si6 C65 H65C 109.5
H65A C65 H65C 109.5
H65B C65 H65C 109.5
Si5 C66 H66A 109.5
Si5 C66 H66B 109.5
H66A C66 H66B 109.5
Si5 C66 H66C 109.5
H66A C66 H66C 109.5
H66B C66 H66C 109.5
Si5 C67 H67A 109.5
Si5 C67 H67B 109.5
H67A C67 H67B 109.5
Si5 C67 H67C 109.5
H67A C67 H67C 109.5
H67B C67 H67C 109.5
Si5 C68 H68A 109.5
Si5 C68 H68B 109.5
H68A C68 H68B 109.5
Si5 C68 H68C 109.5
H68A C68 H68C 109.5
H68B C68 H68C 109.5
C77 C69A H69A 109.5
C77 C69A H69B 109.5
H69A C69A H69B 109.5
C77 C69A H69C 109.5
H69A C69A H69C 109.5
H69B C69A H69C 109.5
C78 C70A H70A 109.5
C78 C70A H70B 109.5
H70A C70A H70B 109.5
C78 C70A H70C 109.5
H70A C70A H70C 109.5
H70B C70A H70C 109.5
C80 C74A H74A 109.5
C80 C74A H74B 109.5
H74A C74A H74B 109.5
C80 C74A H74C 109.5
H74A C74A H74C 109.5
H74B C74A H74C 109.5
C76 C75A H75A 109.5
C76 C75A H75B 109.5
H75A C75A H75B 109.5
C76 C75A H75C 109.5
H75A C75A H75C 109.5
H75B C75A H75C 109.5
C77 C69B H69D 109.5
C77 C69B H69E 109.5
H69D C69B H69E 109.5
C77 C69B H69F 109.5
H69D C69B H69F 109.5
H69E C69B H69F 109.5
C78 C70B H70D 109.5
C78 C70B H70E 109.5
H70D C70B H70E 109.5
C78 C70B H70F 109.5
H70D C70B H70F 109.5
H70E C70B H70F 109.5
C80 C74B H74D 109.5
C80 C74B H74E 109.5
H74D C74B H74E 109.5
C80 C74B H74F 109.5
H74D C74B H74F 109.5
H74E C74B H74F 109.5
C76 C75B H75D 109.5
C76 C75B H75E 109.5
H75D C75B H75E 109.5
C76 C75B H75F 109.5
H75D C75B H75F 109.5
H75E C75B H75F 109.5
C72A C71A H71A 109.5
C72A C71A H71B 109.5
H71A C71A H71B 109.5
C72A C71A H71C 109.5
H71A C71A H71C 109.5
H71B C71A H71C 109.5
C73A C72A C71A 111(2)
C73A C72A C79 117(3)
C71A C72A C79 108(3)
C73A C72A H72A 107.0
C71A C72A H72A 107.0
C79 C72A H72A 107.0
C72A C73A H73A 109.5
C72A C73A H73B 109.5
H73A C73A H73B 109.5
C72A C73A H73C 109.5
H73A C73A H73C 109.5
H73B C73A H73C 109.5
C72B C71B H71D 109.5
C72B C71B H71E 109.5
H71D C71B H71E 109.5
C72B C71B H71F 109.5
H71D C71B H71F 109.5
H71E C71B H71F 109.5
C71B C72B C79 110(3)
C71B C72B H72B 101.1
C79 C72B H72B 101.1
C77 C76 C80 108.9(16)
C77 C76 C75B 106(3)
C80 C76 C75B 144(3)
C77 C76 C75A 143(3)
C80 C76 C75A 108(3)
C77 C76 U3 77.4(9)
C80 C76 U3 75.3(9)
C75B C76 U3 117.5(18)
C75A C76 U3 113.5(13)
C78 C77 C76 108.5(19)
C78 C77 C69A 138(3)
C76 C77 C69A 113(3)
C78 C77 C69B 106(3)
C76 C77 C69B 144(3)
C78 C77 U3 75.9(8)
C76 C77 U3 73.8(9)
C69A C77 U3 120.6(15)
C69B C77 U3 125.1(18)
C77 C78 C70A 109(3)
C77 C78 C79 107(2)
C70A C78 C79 141(2)
C77 C78 C70B 143(3)
C79 C78 C70B 109(3)
C77 C78 U3 75.2(9)
C70A C78 U3 129.5(18)
C79 C78 U3 74.7(8)
C70B C78 U3 121.0(16)
C80 C79 C78 106.7(17)
C80 C79 C72B 147(3)
C78 C79 C72B 107(3)
C80 C79 C72A 112(3)
C78 C79 C72A 141(2)
C80 C79 U3 73.9(9)
C78 C79 U3 75.2(10)
C72B C79 U3 114.0(19)
C72A C79 U3 121.2(12)
C79 C80 C76 108.6(19)
C79 C80 C74A 140(3)
C76 C80 C74A 111(2)
C79 C80 C74B 108(3)
C76 C80 C74B 143(3)
C79 C80 U3 77.2(10)
C76 C80 U3 75.0(10)
C74A C80 U3 119.5(14)
C74B C80 U3 113.7(16)
C94 C81 C83 136.3(13)
C94 C81 U4 74.3(7)
C83 C81 U4 73.6(7)
C94 C81 H81 111.9
C83 C81 H81 111.9
U4 C81 H81 137.9
C97 C82A H82A 109.5
C97 C82A H82B 109.5
H82A C82A H82B 109.5
C97 C82A H82C 109.5
H82A C82A H82C 109.5
H82B C82A H82C 109.5
C98 C85A H85A 109.5
C98 C85A H85B 109.5
H85A C85A H85B 109.5
C98 C85A H85C 109.5
H85A C85A H85C 109.5
H85B C85A H85C 109.5
C100 C86A H86A 109.5
C100 C86A H86B 109.5
H86A C86A H86B 109.5
C100 C86A H86C 109.5
H86A C86A H86C 109.5
H86B C86A H86C 109.5
C102 C89A H89A 109.5
C102 C89A H89B 109.5
H89A C89A H89B 109.5
C102 C89A H89C 109.5
H89A C89A H89C 109.5
H89B C89A H89C 109.5
C97 C82B H82D 109.5
C97 C82B H82E 109.5
H82D C82B H82E 109.5
C97 C82B H82F 109.5
H82D C82B H82F 109.5
H82E C82B H82F 109.5
C98 C85B H85D 109.5
C98 C85B H85E 109.5
H85D C85B H85E 109.5
C98 C85B H85F 109.5
H85D C85B H85F 109.5
H85E C85B H85F 109.5
C100 C86B H86D 109.5
C100 C86B H86E 109.5
H86D C86B H86E 109.5
C100 C86B H86F 109.5
H86D C86B H86F 109.5
H86E C86B H86F 109.5
C102 C89B H89D 109.5
C102 C89B H89E 109.5
H89D C89B H89E 109.5
C102 C89B H89F 109.5
H89D C89B H89F 109.5
H89E C89B H89F 109.5
C81 C83 C84 139.9(14)
C81 C83 U4 75.9(7)
C84 C83 U4 76.2(7)
C81 C83 H83 110.0
C84 C83 H83 110.0
U4 C83 H83 134.7
C87 C84 C83 128.6(12)
C87 C84 Si7 117.3(9)
C83 C84 Si7 114.1(10)
C87 C84 U4 72.8(7)
C83 C84 U4 72.7(7)
Si7 C84 U4 135.4(7)
C84 C87 C88 135.0(13)
C84 C87 U4 76.4(8)
C88 C87 U4 76.2(9)
C84 C87 H87 112.5
C88 C87 H87 112.5
U4 C87 H87 128.3
C91 C88 C87 137.1(15)
C91 C88 U4 76.0(11)
C87 C88 U4 72.9(9)
C91 C88 H88 111.4
C87 C88 H88 111.4
U4 C88 H88 137.2
C95 C90 H90A 109.5
C95 C90 H90B 109.5
H90A C90 H90B 109.5
C95 C90 H90C 109.5
H90A C90 H90C 109.5
H90B C90 H90C 109.5
C88 C91 C92 136.8(16)
C88 C91 U4 75.4(10)
C92 C91 U4 71.4(9)
C88 C91 H91 111.6
C92 C91 H91 111.6
U4 C91 H91 140.7
C94 C92 C91 133.0(13)
C94 C92 U4 76.1(9)
C91 C92 U4 77.1(9)
C94 C92 H92 113.5
C91 C92 H92 113.5
U4 C92 H92 125.6
C95 C93 H93A 109.5
C95 C93 H93B 109.5
H93A C93 H93B 109.5
C95 C93 H93C 109.5
H93A C93 H93C 109.5
H93B C93 H93C 109.5
C81 C94 C92 131.9(12)
C81 C94 Si8 114.1(10)
C92 C94 Si8 113.9(10)
C81 C94 U4 75.3(8)
C92 C94 U4 72.7(8)
Si8 C94 U4 129.7(7)
C105 C95 C90 117.6(15)
C105 C95 C93 120.2(18)
C90 C95 C93 110.9(19)
C105 C95 H95 101.3
C90 C95 H95 101.3
C93 C95 H95 101.3
Si8 C96 H96A 109.5
Si8 C96 H96B 109.5
H96A C96 H96B 109.5
Si8 C96 H96C 109.5
H96A C96 H96C 109.5
H96B C96 H96C 109.5
C98 C97 C105 104.5(19)
C98 C97 C82B 123(2)
C105 C97 C82B 132(2)
C98 C97 C82A 151(3)
C105 C97 C82A 105(2)
C98 C97 U4 73.8(11)
C105 C97 U4 74.7(9)
C82B C97 U4 120.2(14)
C82A C97 U4 115.4(17)
C100 C98 C97 114.4(19)
C100 C98 C85A 109(3)
C97 C98 C85A 135(3)
C100 C98 C85B 132(3)
C97 C98 C85B 113(3)
C100 C98 U4 80.2(11)
C97 C98 U4 77.2(10)
C85A C98 U4 122.2(18)
C85B C98 U4 112.4(13)
Si8 C99 H99A 109.5
Si8 C99 H99B 109.5
H99A C99 H99B 109.5
Si8 C99 H99C 109.5
H99A C99 H99C 109.5
H99B C99 H99C 109.5
C98 C100 C102 109.5(18)
C98 C100 C86B 114(2)
C102 C100 C86B 136(2)
C98 C100 C86A 141(3)
C102 C100 C86A 109(2)
C98 C100 U4 72.0(10)
C102 C100 U4 74.9(8)
C86B C100 U4 125.5(13)
C86A C100 U4 124.4(17)
Si8 C101 H10A 109.5
Si8 C101 H10B 109.5
H10A C101 H10B 109.5
Si8 C101 H10C 109.5
H10A C101 H10C 109.5
H10B C101 H10C 109.5
C100 C102 C105 105.3(15)
C100 C102 C89B 116(2)
C105 C102 C89B 137(2)
C100 C102 C89A 138(3)
C105 C102 C89A 116(2)
C100 C102 U4 76.3(7)
C105 C102 U4 73.1(7)
C89B C102 U4 126.7(14)
C89A C102 U4 115.2(16)
Si7 C103 H10D 109.5
Si7 C103 H10E 109.5
H10D C103 H10E 109.5
Si7 C103 H10F 109.5
H10D C103 H10F 109.5
H10E C103 H10F 109.5
Si7 C104 H10G 109.5
Si7 C104 H10H 109.5
H10G C104 H10H 109.5
Si7 C104 H10I 109.5
H10G C104 H10I 109.5
H10H C104 H10I 109.5
C97 C105 C95 127(2)
C97 C105 C102 106.1(15)
C95 C105 C102 126.4(19)
C97 C105 U4 74.4(9)
C95 C105 U4 117.3(10)
C102 C105 U4 75.7(8)
Si7 C106 H10J 109.5
Si7 C106 H10K 109.5
H10J C106 H10K 109.5
Si7 C106 H10L 109.5
H10J C106 H10L 109.5
H10K C106 H10L 109.5
C1 O1 U2 174.3(9)
C1 O2 U1 93.6(9)
C1 O3 U1 93.9(9)
C2 O4 U3 94.1(9)
C2 O5 U3 95.3(10)
C2 O6 U4 172.5(12)
C15 Si1 C16 107.9(9)
C15 Si1 C14 107.6(9)
C16 Si1 C14 108.9(8)
C15 Si1 C5 112.5(6)
C16 Si1 C5 112.3(6)
C14 Si1 C5 107.4(8)
C11 Si2 C12 107.5(7)
C11 Si2 C13 109.7(8)
C12 Si2 C13 107.1(7)
C11 Si2 C10 112.3(7)
C12 Si2 C10 107.6(6)
C13 Si2 C10 112.3(6)
C38 Si3 C37 109.8(8)
C38 Si3 C39 107.3(8)
C37 Si3 C39 107.5(8)
C38 Si3 C32 108.0(7)
C37 Si3 C32 111.6(7)
C39 Si3 C32 112.6(7)
C40 Si4 C42 108.3(8)
C40 Si4 C41 109.9(8)
C42 Si4 C41 108.5(8)
C40 Si4 C30 113.9(6)
C42 Si4 C30 105.0(6)
C41 Si4 C30 111.0(7)
C67 Si5 C66 106.6(8)
C67 Si5 C57 113.0(6)
C66 Si5 C57 108.1(7)
C67 Si5 C68 109.6(8)
C66 Si5 C68 108.7(7)
C57 Si5 C68 110.7(7)
C62 Si6 C64 110.4(7)
C62 Si6 C63 110.9(6)
C64 Si6 C63 111.2(9)
C62 Si6 C65 109.9(8)
C64 Si6 C65 106.0(9)
C63 Si6 C65 108.2(8)
C103 Si7 C106 108.1(9)
C103 Si7 C104 108.5(8)
C106 Si7 C104 109.7(8)
C103 Si7 C84 111.3(7)
C106 Si7 C84 112.9(7)
C104 Si7 C84 106.2(7)
C96 Si8 C101 107.8(7)
C96 Si8 C99 107.2(8)
C101 Si8 C99 110.9(9)
C96 Si8 C94 110.5(7)
C101 Si8 C94 107.8(6)
C99 Si8 C94 112.6(7)
O3 U1 O2 54.1(3)
O3 U1 C6 143.5(4)
O2 U1 C6 99.7(4)
O3 U1 C9 111.2(4)
O2 U1 C9 152.7(4)
C6 U1 C9 80.4(5)
O3 U1 C3 79.5(4)
O2 U1 C3 95.1(4)
C6 U1 C3 78.3(4)
C9 U1 C3 58.0(4)
O3 U1 C10 87.2(4)
O2 U1 C10 122.2(4)
C6 U1 C10 88.3(4)
C9 U1 C10 30.8(4)
C3 U1 C10 30.6(4)
O3 U1 C4 90.1(4)
O2 U1 C4 78.6(4)
C6 U1 C4 57.3(4)
C9 U1 C4 78.7(5)
C3 U1 C4 30.2(4)
C10 U1 C4 58.3(4)
O3 U1 C25 75.3(4)
O2 U1 C25 73.7(4)
C6 U1 C25 125.6(4)
C9 U1 C25 128.5(4)
C3 U1 C25 154.4(4)
C10 U1 C25 141.7(4)
C4 U1 C25 152.2(5)
O3 U1 C24 103.1(5)
O2 U1 C24 82.4(4)
C6 U1 C24 96.7(5)
C9 U1 C24 124.8(5)
C3 U1 C24 174.0(4)
C10 U1 C24 153.8(4)
C4 U1 C24 143.9(4)
C25 U1 C24 29.5(5)
O3 U1 C5 113.9(4)
O2 U1 C5 80.2(4)
C6 U1 C5 29.9(4)
C9 U1 C5 87.7(4)
C3 U1 C5 57.9(3)
C10 U1 C5 79.8(4)
C4 U1 C5 30.3(4)
C25 U1 C5 138.3(4)
C24 U1 C5 116.2(4)
O3 U1 C7 163.4(4)
O2 U1 C7 130.1(4)
C6 U1 C7 31.2(4)
C9 U1 C7 57.2(4)
C3 U1 C7 84.0(4)
C10 U1 C7 77.6(4)
C4 U1 C7 76.4(5)
C25 U1 C7 121.0(5)
C24 U1 C7 93.5(5)
C5 U1 C7 57.3(4)
O3 U1 C8 141.4(4)
O2 U1 C8 157.2(4)
C6 U1 C8 58.1(5)
C9 U1 C8 30.3(4)
C3 U1 C8 76.6(4)
C10 U1 C8 57.6(4)
C4 U1 C8 84.2(5)
C25 U1 C8 121.9(4)
C24 U1 C8 103.7(5)
C5 U1 C8 77.5(5)
C7 U1 C8 29.1(4)
O1 U2 C30 98.7(4)
O1 U2 C33 125.9(4)
C30 U2 C33 89.4(4)
O1 U2 C36 127.8(4)
C30 U2 C36 30.7(4)
C33 U2 C36 79.7(5)
O1 U2 C29 81.6(4)
C30 U2 C29 31.4(4)
C33 U2 C29 78.5(4)
C36 U2 C29 57.8(5)
O1 U2 C35 157.3(4)
C30 U2 C35 58.7(4)
C33 U2 C35 58.6(4)
C36 U2 C35 30.4(4)
C29 U2 C35 77.8(5)
O1 U2 C32 97.3(4)
C30 U2 C32 82.4(4)
C33 U2 C32 30.7(4)
C36 U2 C32 88.8(5)
C29 U2 C32 59.0(4)
C35 U2 C32 79.9(4)
O1 U2 C34 155.7(4)
C30 U2 C34 80.2(5)
C33 U2 C34 30.4(4)
C36 U2 C34 58.4(5)
C29 U2 C34 85.6(5)
C35 U2 C34 30.7(4)
C32 U2 C34 58.4(4)
O1 U2 C31 81.1(4)
C30 U2 C31 59.8(4)
C33 U2 C31 57.5(4)
C36 U2 C31 78.7(4)
C29 U2 C31 30.6(4)
C35 U2 C31 85.8(4)
C32 U2 C31 30.6(4)
C34 U2 C31 77.5(4)
O1 U2 C54 72.5(4)
C30 U2 C54 132.3(4)
C33 U2 C54 134.4(4)
C36 U2 C54 124.9(4)
C29 U2 C54 146.3(5)
C35 U2 C54 122.1(4)
C32 U2 C54 144.2(4)
C34 U2 C54 125.9(4)
C31 U2 C54 152.1(5)
O1 U2 C53 85.7(5)
C30 U2 C53 105.0(5)
C33 U2 C53 143.4(4)
C36 U2 C53 95.6(5)
C29 U2 C53 129.4(5)
C35 U2 C53 100.3(5)
C32 U2 C53 171.5(4)
C34 U2 C53 118.2(5)
C31 U2 C53 157.6(4)
C54 U2 C53 29.7(5)
O1 U2 C50 93.4(5)
C30 U2 C50 151.4(5)
C33 U2 C50 104.2(5)
C36 U2 C50 126.6(5)
C29 U2 C50 175.0(5)
C35 U2 C50 107.2(5)
C32 U2 C50 121.6(5)
C34 U2 C50 98.8(5)
C31 U2 C50 148.3(5)
C54 U2 C50 30.4(5)
C53 U2 C50 50.1(5)
O5 U3 O4 53.3(3)
O5 U3 C57 118.1(4)
O4 U3 C57 82.8(4)
O5 U3 C58 149.2(4)
O4 U3 C58 108.1(4)
C57 U3 C58 31.3(4)
O5 U3 C56 92.4(4)
O4 U3 C56 77.6(4)
C57 U3 C56 30.8(4)
C58 U3 C56 57.5(4)
O5 U3 C61 103.3(4)
O4 U3 C61 144.7(4)
C57 U3 C61 88.8(5)
C58 U3 C61 78.7(5)
C56 U3 C61 77.7(5)
O5 U3 C55 77.8(4)
O4 U3 C55 89.7(4)
C57 U3 C55 58.7(4)
C58 U3 C55 77.8(4)
C56 U3 C55 29.9(4)
C61 U3 C55 57.2(4)
O5 U3 C60 132.0(4)
O4 U3 C60 161.9(4)
C57 U3 C60 80.1(5)
C58 U3 C60 58.2(4)
C56 U3 C60 84.6(5)
C61 U3 C60 29.3(4)
C55 U3 C60 76.3(4)
O5 U3 C59 157.7(5)
O4 U3 C59 138.6(4)
C57 U3 C59 58.7(5)
C58 U3 C59 30.6(4)
C56 U3 C59 76.1(5)
C61 U3 C59 56.0(5)
C55 U3 C59 83.1(5)
C60 U3 C59 29.6(4)
O5 U3 C62 79.1(5)
O4 U3 C62 113.2(4)
C57 U3 C62 82.6(4)
C58 U3 C62 89.3(5)
C56 U3 C62 58.8(4)
C61 U3 C62 31.5(4)
C55 U3 C62 30.6(4)
C60 U3 C62 58.5(4)
C59 U3 C62 78.6(5)
O5 U3 C80 76.6(4)
O4 U3 C80 74.8(5)
C57 U3 C80 136.2(5)
C58 U3 C80 126.0(5)
C56 U3 C80 151.5(5)
C61 U3 C80 130.1(5)
C55 U3 C80 154.4(5)
C60 U3 C80 122.4(5)
C59 U3 C80 122.0(5)
C62 U3 C80 140.9(5)
O5 U3 C76 78.8(6)
O4 U3 C76 99.6(7)
C57 U3 C76 158.5(5)
C58 U3 C76 131.6(6)
C56 U3 C76 170.5(5)
C61 U3 C76 100.5(7)
C55 U3 C76 142.1(4)
C60 U3 C76 98.5(7)
C59 U3 C76 110.9(7)
C62 U3 C76 115.2(5)
C80 U3 C76 29.7(6)
O6 U4 C92 119.1(5)
O6 U4 C87 135.5(5)
C92 U4 C87 81.2(5)
O6 U4 C83 85.6(4)
C92 U4 C83 79.3(5)
C87 U4 C83 58.0(4)
O6 U4 C94 92.4(5)
C92 U4 C94 31.2(4)
C87 U4 C94 89.3(4)
C83 U4 C94 58.6(4)
O6 U4 C81 80.2(4)
C92 U4 C81 58.1(5)
C87 U4 C81 79.2(4)
C83 U4 C81 30.5(4)
C94 U4 C81 30.4(4)
O6 U4 C98 94.3(7)
C92 U4 C98 93.7(6)
C87 U4 C98 125.5(7)
C83 U4 C98 171.8(5)
C94 U4 C98 113.3(5)
C81 U4 C98 141.4(5)
O6 U4 C91 150.4(5)
C92 U4 C91 31.5(5)
C87 U4 C91 57.3(5)
C83 U4 C91 84.3(5)
C94 U4 C91 58.8(4)
C81 U4 C91 77.0(5)
C98 U4 C91 91.9(7)
O6 U4 C88 162.5(4)
C92 U4 C88 58.2(5)
C87 U4 C88 30.9(5)
C83 U4 C88 76.9(5)
C94 U4 C88 78.8(4)
C81 U4 C88 84.7(4)
C98 U4 C88 103.1(7)
C91 U4 C88 28.6(4)
O6 U4 C84 105.7(4)
C92 U4 C84 90.1(4)
C87 U4 C84 30.8(4)
C83 U4 C84 31.0(4)
C94 U4 C84 81.8(4)
C81 U4 C84 59.4(4)
C98 U4 C84 154.8(6)
C91 U4 C84 78.4(4)
C88 U4 C84 58.4(4)
O6 U4 C97 73.0(5)
C92 U4 C97 121.0(6)
C87 U4 C97 133.2(5)
C83 U4 C97 155.6(6)
C94 U4 C97 132.0(5)
C81 U4 C97 147.5(5)
C98 U4 C97 29.0(6)
C91 U4 C97 120.1(5)
C88 U4 C97 124.1(5)
C84 U4 C97 145.9(5)
O6 U4 C105 87.1(5)
C92 U4 C105 137.4(5)
C87 U4 C105 104.0(5)
C83 U4 C105 139.6(5)
C94 U4 C105 161.5(5)
C81 U4 C105 164.2(5)
C98 U4 C105 48.4(5)
C91 U4 C105 118.0(5)
C88 U4 C105 106.1(5)
C84 U4 C105 116.2(5)
C97 U4 C105 30.9(5)

loop_
_geom_bond_atom_site_label_1
_geom_bond_atom_site_label_2
_geom_bond_distance
C1 O2 1.273(18)
C1 O3 1.270(17)
C1 O1 1.307(19)
C1 U1 2.791(16)
C2 O5 1.256(16)
C2 O6 1.281(19)
C2 O4 1.290(17)
C2 U3 2.830(18)
C3 C4 1.397(17)
C3 C10 1.411(17)
C3 U1 2.664(11)
C3 H3 0.9500
C4 C5 1.413(17)
C4 U1 2.700(12)
C4 H4 0.9500
C5 C6 1.383(18)
C5 Si1 1.915(13)
C5 U1 2.708(12)
C6 C7 1.44(2)
C6 U1 2.645(15)
C6 H6 0.9500
C7 C8 1.364(19)
C7 U1 2.711(18)
C7 H7 0.9500
C8 C9 1.405(19)
C8 U1 2.711(15)
C8 H8 0.9500
C9 C10 1.417(19)
C9 U1 2.657(15)
C9 H9 0.9500
C10 Si2 1.898(13)
C10 U1 2.683(13)
C11 Si2 1.850(18)
C11 H11A 0.9800
C11 H11B 0.9800
C11 H11C 0.9800
C12 Si2 1.853(15)
C12 H12A 0.9800
C12 H12B 0.9800
C12 H12C 0.9800
C13 Si2 1.880(12)
C13 H13A 0.9800
C13 H13B 0.9800
C13 H13C 0.9800
C14 Si1 1.862(18)
C14 H14A 0.9800
C14 H14B 0.9800
C14 H14C 0.9800
C15 Si1 1.845(16)
C15 H15A 0.9800
C15 H15B 0.9800
C15 H15C 0.9800
C16 Si1 1.861(18)
C16 H16A 0.9800
C16 H16B 0.9800
C16 H16C 0.9800
C17 C18 1.53(2)
C17 H17A 0.9800
C17 H17B 0.9800
C17 H17C 0.9800
C18 C19 1.508(18)
C18 C26 1.557(19)
C19 H19A 0.9800
C19 H19B 0.9800
C19 H19C 0.9800
C20 C27 1.55(2)
C20 H20A 0.9800
C20 H20B 0.9800
C20 H20C 0.9800
C21 C28 1.51(2)
C21 H21A 0.9800
C21 H21B 0.9800
C21 H21C 0.9800
C22 C24 1.517(19)
C22 H22A 0.9800
C22 H22B 0.9800
C22 H22C 0.9800
C23 C25 1.50(2)
C23 H23A 0.9800
C23 H23B 0.9800
C23 H23C 0.9800
C24 C25 1.38(2)
C24 C28 1.40(2)
C24 U1 2.702(13)
C25 C26 1.415(18)
C25 U1 2.706(14)
C26 C27 1.38(3)
C26 U1 2.753(13)
C27 C28 1.43(2)
C27 U1 2.792(11)
C28 U1 2.764(12)
C29 C31 1.413(17)
C29 C30 1.431(17)
C29 U2 2.665(13)
C29 H29 0.9500
C30 C36 1.394(19)
C30 Si4 1.878(13)
C30 U2 2.627(13)
C31 C32 1.417(17)
C31 U2 2.687(12)
C31 H31 0.9500
C32 C33 1.410(18)
C32 Si3 1.883(13)
C32 U2 2.677(11)
C33 C34 1.40(2)
C33 U2 2.652(13)
C33 H33 0.9500
C34 C35 1.42(2)
C34 U2 2.695(16)
C34 H34 0.9500
C35 C36 1.39(2)
C35 U2 2.672(16)
C35 H35 0.9500
C36 U2 2.642(15)
C36 H36 0.9500
C37 Si3 1.858(19)
C37 H37A 0.9800
C37 H37B 0.9800
C37 H37C 0.9800
C38 Si3 1.833(15)
C38 H38A 0.9800
C38 H38B 0.9800
C38 H38C 0.9800
C39 Si3 1.864(14)
C39 H39A 0.9800
C39 H39B 0.9800
C39 H39C 0.9800
C40 Si4 1.850(13)
C40 H40A 0.9800
C40 H40B 0.9800
C40 H40C 0.9800
C41 Si4 1.859(16)
C41 H41A 0.9800
C41 H41B 0.9800
C41 H41C 0.9800
C42 Si4 1.857(17)
C42 H42A 0.9800
C42 H42B 0.9800
C42 H42C 0.9800
C43 C44 1.532(19)
C43 H43A 0.9800
C43 H43B 0.9800
C43 H43C 0.9800
C44 C50 1.50(2)
C44 C45 1.55(2)
C44 H44 1.0000
C45 H45A 0.9800
C45 H45B 0.9800
C45 H45C 0.9800
C46 C54 1.50(2)
C46 H46A 0.9800
C46 H46B 0.9800
C46 H46C 0.9800
C47 C53 1.51(2)
C47 H47A 0.9800
C47 H47B 0.9800
C47 H47C 0.9800
C48 C52 1.52(2)
C48 H48A 0.9800
C48 H48B 0.9800
C48 H48C 0.9800
C49 C51 1.52(2)
C49 H49A 0.9800
C49 H49B 0.9800
C49 H49C 0.9800
C50 C51 1.41(3)
C50 C54 1.42(2)
C50 U2 2.711(14)
C51 C52 1.434(18)
C51 U2 2.761(11)
C52 C53 1.43(2)
C52 U2 2.748(12)
C53 C54 1.38(2)
C53 U2 2.691(15)
C54 U2 2.694(15)
C55 C56 1.386(16)
C55 C62 1.424(17)
C55 U3 2.688(12)
C55 H55 0.9500
C56 C57 1.416(18)
C56 U3 2.679(12)
C56 H56 0.9500
C57 C58 1.432(18)
C57 Si5 1.888(14)
C57 U3 2.645(14)
C58 C59 1.42(2)
C58 U3 2.665(13)
C58 H58 0.9500
C59 C60 1.38(2)
C59 U3 2.710(18)
C59 H59 0.9500
C60 C61 1.36(2)
C60 U3 2.694(16)
C60 H60 0.9500
C61 C62 1.46(2)
C61 U3 2.680(15)
C61 H61 0.9500
C62 Si6 1.836(14)
C62 U3 2.701(13)
C63 Si6 1.846(17)
C63 H63A 0.9800
C63 H63B 0.9800
C63 H63C 0.9800
C64 Si6 1.844(15)
C64 H64A 0.9800
C64 H64B 0.9800
C64 H64C 0.9800
C65 Si6 1.85(2)
C65 H65A 0.9800
C65 H65B 0.9800
C65 H65C 0.9800
C66 Si5 1.869(15)
C66 H66A 0.9800
C66 H66B 0.9800
C66 H66C 0.9800
C67 Si5 1.847(13)
C67 H67A 0.9800
C67 H67B 0.9800
C67 H67C 0.9800
C68 Si5 1.882(17)
C68 H68A 0.9800
C68 H68B 0.9800
C68 H68C 0.9800
C69A C77 1.49(4)
C69A H69A 0.9800
C69A H69B 0.9800
C69A H69C 0.9800
C70A C78 1.42(4)
C70A H70A 0.9800
C70A H70B 0.9800
C70A H70C 0.9800
C74A C80 1.52(4)
C74A H74A 0.9800
C74A H74B 0.9800
C74A H74C 0.9800
C75A C76 1.65(4)
C75A H75A 0.9800
C75A H75B 0.9800
C75A H75C 0.9800
C69B C77 1.68(5)
C69B H69D 0.9800
C69B H69E 0.9800
C69B H69F 0.9800
C70B C78 1.60(5)
C70B H70D 0.9800
C70B H70E 0.9800
C70B H70F 0.9800
C74B C80 1.55(5)
C74B H74D 0.9800
C74B H74E 0.9800
C74B H74F 0.9800
C75B C76 1.50(5)
C75B H75D 0.9800
C75B H75E 0.9800
C75B H75F 0.9800
C71A C72A 1.56(3)
C71A H71A 0.9800
C71A H71B 0.9800
C71A H71C 0.9800
C72A C73A 1.38(3)
C72A C79 1.59(4)
C72A H72A 1.0000
C73A H73A 0.9800
C73A H73B 0.9800
C73A H73C 0.9800
C71B C72B 1.54(3)
C71B H71D 0.9800
C71B H71E 0.9800
C71B H71F 0.9800
C72B C79 1.55(5)
C72B H72B 1.0000
C76 C77 1.37(3)
C76 C80 1.40(3)
C76 U3 2.724(15)
C77 C78 1.38(3)
C77 U3 2.768(13)
C78 C79 1.44(3)
C78 U3 2.776(14)
C79 C80 1.37(2)
C79 U3 2.769(16)
C80 U3 2.728(15)
C81 C94 1.395(18)
C81 C83 1.399(17)
C81 U4 2.671(11)
C81 H81 0.9500
C82A C97 1.64(6)
C82A H82A 0.9800
C82A H82B 0.9800
C82A H82C 0.9800
C85A C98 1.50(5)
C85A H85A 0.9800
C85A H85B 0.9800
C85A H85C 0.9800
C86A C100 1.66(5)
C86A H86A 0.9800
C86A H86B 0.9800
C86A H86C 0.9800
C89A C102 1.55(5)
C89A H89A 0.9800
C89A H89B 0.9800
C89A H89C 0.9800
C82B C97 1.52(4)
C82B H82D 0.9800
C82B H82E 0.9800
C82B H82F 0.9800
C85B C98 1.58(4)
C85B H85D 0.9800
C85B H85E 0.9800
C85B H85F 0.9800
C86B C100 1.52(4)
C86B H86D 0.9800
C86B H86E 0.9800
C86B H86F 0.9800
C89B C102 1.48(3)
C89B H89D 0.9800
C89B H89E 0.9800
C89B H89F 0.9800
C83 C84 1.425(17)
C83 U4 2.642(14)
C83 H83 0.9500
C84 C87 1.42(2)
C84 Si7 1.878(13)
C84 U4 2.687(12)
C87 C88 1.42(2)
C87 U4 2.641(14)
C87 H87 0.9500
C88 C91 1.327(19)
C88 U4 2.683(18)
C88 H88 0.9500
C90 C95 1.50(2)
C90 H90A 0.9800
C90 H90B 0.9800
C90 H90C 0.9800
C91 C92 1.44(2)
C91 U4 2.689(17)
C91 H91 0.9500
C92 C94 1.42(2)
C92 U4 2.615(16)
C92 H92 0.9500
C93 C95 1.52(2)
C93 H93A 0.9800
C93 H93B 0.9800
C93 H93C 0.9800
C94 Si8 1.919(14)
C94 U4 2.659(13)
C95 C105 1.45(3)
C95 H95 1.0000
C96 Si8 1.865(16)
C96 H96A 0.9800
C96 H96B 0.9800
C96 H96C 0.9800
C97 C98 1.35(3)
C97 C105 1.45(2)
C97 U4 2.719(17)
C98 C100 1.31(3)
C98 U4 2.677(16)
C99 Si8 1.88(2)
C99 H99A 0.9800
C99 H99B 0.9800
C99 H99C 0.9800
C100 C102 1.38(2)
C100 U4 2.773(14)
C101 Si8 1.872(14)
C101 H10A 0.9800
C101 H10B 0.9800
C101 H10C 0.9800
C102 C105 1.47(2)
C102 U4 2.756(11)
C103 Si7 1.864(19)
C103 H10D 0.9800
C103 H10E 0.9800
C103 H10F 0.9800
C104 Si7 1.866(16)
C104 H10G 0.9800
C104 H10H 0.9800
C104 H10I 0.9800
C105 U4 2.721(13)
C106 Si7 1.867(16)
C106 H10J 0.9800
C106 H10K 0.9800
C106 H10L 0.9800
O1 U2 2.210(11)
O2 U1 2.406(10)
O3 U1 2.400(10)
O4 U3 2.428(11)
O5 U3 2.422(10)
O6 U4 2.189(12)

loop_
_geom_torsion_atom_site_label_1
_geom_torsion_atom_site_label_2
_geom_torsion_atom_site_label_3
_geom_torsion_atom_site_label_4
_geom_torsion
C10 C3 C4 C5 2(3)
U1 C3 C4 C5 -46.8(18)
C10 C3 C4 U1 48.7(17)
C3 C4 C5 C6 -1(3)
U1 C4 C5 C6 -47.0(17)
C3 C4 C5 Si1 174.1(15)
U1 C4 C5 Si1 127.8(9)
C3 C4 C5 U1 46.3(18)
C4 C5 C6 C7 -10(3)
Si1 C5 C6 C7 174.9(16)
U1 C5 C6 C7 -57.8(18)
C4 C5 C6 U1 47.6(17)
Si1 C5 C6 U1 -127.3(8)
C5 C6 C7 C8 14(4)
U1 C6 C7 C8 -44(2)
C5 C6 C7 U1 58.1(18)
C6 C7 C8 C9 -1(4)
U1 C7 C8 C9 -44(2)
C6 C7 C8 U1 43(2)
C7 C8 C9 C10 -10(3)
U1 C8 C9 C10 -54.8(17)
C7 C8 C9 U1 45(2)
C4 C3 C10 C9 0(3)
U1 C3 C10 C9 49.5(16)
C4 C3 C10 Si2 178.3(15)
U1 C3 C10 Si2 -132.8(8)
C4 C3 C10 U1 -49.0(18)
C8 C9 C10 C3 6(3)
U1 C9 C10 C3 -49.6(15)
C8 C9 C10 Si2 -172.0(15)
U1 C9 C10 Si2 132.7(9)
C8 C9 C10 U1 55.3(17)
C28 C24 C25 C26 0.1(15)
C22 C24 C25 C26 -178.9(12)
U1 C24 C25 C26 -70.9(9)
C28 C24 C25 C23 -169.9(13)
C22 C24 C25 C23 11(2)
U1 C24 C25 C23 119.0(13)
C28 C24 C25 U1 71.0(10)
C22 C24 C25 U1 -108.0(13)
C24 C25 C26 C27 0.5(16)
C23 C25 C26 C27 170.7(12)
U1 C25 C26 C27 -69.2(10)
C24 C25 C26 C18 -177.3(11)
C23 C25 C26 C18 -7.2(19)
U1 C25 C26 C18 113.0(11)
C24 C25 C26 U1 69.7(10)
C23 C25 C26 U1 -120.2(12)
C19 C18 C26 C27 -80.8(19)
C17 C18 C26 C27 41(2)
C19 C18 C26 C25 96.5(16)
C17 C18 C26 C25 -141.5(13)
C19 C18 C26 U1 -177.1(11)
C17 C18 C26 U1 -55.2(15)
C25 C26 C27 C28 -0.9(16)
C18 C26 C27 C28 176.7(12)
U1 C26 C27 C28 -67.5(9)
C25 C26 C27 C20 -170.0(13)
C18 C26 C27 C20 8(2)
U1 C26 C27 C20 123.5(14)
C25 C26 C27 U1 66.5(9)
C18 C26 C27 U1 -115.9(14)
C25 C24 C28 C27 -0.7(16)
C22 C24 C28 C27 178.4(12)
U1 C24 C28 C27 68.8(10)
C25 C24 C28 C21 165.6(14)
C22 C24 C28 C21 -15(2)
U1 C24 C28 C21 -124.9(16)
C25 C24 C28 U1 -69.5(10)
C22 C24 C28 U1 109.6(13)
C26 C27 C28 C24 1.0(16)
C20 C27 C28 C24 170.7(13)
U1 C27 C28 C24 -66.5(10)
C26 C27 C28 C21 -165.4(14)
C20 C27 C28 C21 4(2)
U1 C27 C28 C21 127.1(16)
C26 C27 C28 U1 67.5(9)
C20 C27 C28 U1 -122.8(14)
C31 C29 C30 C36 12(3)
U2 C29 C30 C36 56.0(15)
C31 C29 C30 Si4 -176.7(16)
U2 C29 C30 Si4 -132.7(9)
C31 C29 C30 U2 -44.0(19)
C30 C29 C31 C32 -1(3)
U2 C29 C31 C32 -44.1(18)
C30 C29 C31 U2 43.3(19)
C29 C31 C32 C33 -8(3)
U2 C31 C32 C33 -52.4(15)
C29 C31 C32 Si3 178.0(15)
U2 C31 C32 Si3 134.1(9)
C29 C31 C32 U2 44.0(18)
C31 C32 C33 C34 2(3)
Si3 C32 C33 C34 175.7(16)
U2 C32 C33 C34 -50.5(19)
C31 C32 C33 U2 52.9(15)
Si3 C32 C33 U2 -133.8(9)
C32 C33 C34 C35 5(3)
U2 C33 C34 C35 -45.3(18)
C32 C33 C34 U2 50.2(19)
C33 C34 C35 C36 -3(3)
U2 C34 C35 C36 -47.6(19)
C33 C34 C35 U2 45.1(19)
C34 C35 C36 C30 2(3)
U2 C35 C36 C30 -46.6(18)
C34 C35 C36 U2 48.2(19)
C29 C30 C36 C35 -9(3)
Si4 C30 C36 C35 179.7(16)
U2 C30 C36 C35 47.2(19)
C29 C30 C36 U2 -56.2(15)
Si4 C30 C36 U2 132.6(9)
C43 C44 C50 C51 -97(2)
C45 C44 C50 C51 26(2)
C43 C44 C50 C54 83(2)
C45 C44 C50 C54 -153.0(15)
C43 C44 C50 U2 -3(2)
C45 C44 C50 U2 120.9(13)
C54 C50 C51 C52 -1.5(16)
C44 C50 C51 C52 179.1(14)
U2 C50 C51 C52 67.0(10)
C54 C50 C51 C49 171.9(14)
C44 C50 C51 C49 -7(3)
U2 C50 C51 C49 -119.6(16)
C54 C50 C51 U2 -68.5(9)
C44 C50 C51 U2 112.1(16)
C50 C51 C52 C53 0.0(16)
C49 C51 C52 C53 -174.2(13)
U2 C51 C52 C53 66.1(10)
C50 C51 C52 C48 169.0(14)
C49 C51 C52 C48 -5(2)
U2 C51 C52 C48 -124.9(16)
C50 C51 C52 U2 -66.1(9)
C49 C51 C52 U2 119.7(14)
C51 C52 C53 C54 1.6(16)
C48 C52 C53 C54 -167.5(13)
U2 C52 C53 C54 69.7(10)
C51 C52 C53 C47 -175.2(12)
C48 C52 C53 C47 16(2)
U2 C52 C53 C47 -107.2(14)
C51 C52 C53 U2 -68.0(10)
C48 C52 C53 U2 122.9(14)
C52 C53 C54 C50 -2.6(16)
C47 C53 C54 C50 174.2(13)
U2 C53 C54 C50 68.2(10)
C52 C53 C54 C46 168.4(13)
C47 C53 C54 C46 -15(2)
U2 C53 C54 C46 -120.8(13)
C52 C53 C54 U2 -70.8(10)
C47 C53 C54 U2 106.0(14)
C51 C50 C54 C53 2.6(16)
C44 C50 C54 C53 -178.0(12)
U2 C50 C54 C53 -67.9(10)
C51 C50 C54 C46 -168.3(13)
C44 C50 C54 C46 11(2)
U2 C50 C54 C46 121.2(13)
C51 C50 C54 U2 70.5(10)
C44 C50 C54 U2 -110.1(13)
C62 C55 C56 C57 0(4)
U3 C55 C56 C57 -43(2)
C62 C55 C56 U3 42(2)
C55 C56 C57 C58 -14(3)
U3 C56 C57 C58 -56.9(15)
C55 C56 C57 Si5 178.2(17)
U3 C56 C57 Si5 134.7(10)
C55 C56 C57 U3 43(2)
C56 C57 C58 C59 6(3)
Si5 C57 C58 C59 174.3(15)
U3 C57 C58 C59 -51.0(17)
C56 C57 C58 U3 57.2(16)
Si5 C57 C58 U3 -134.6(10)
C57 C58 C59 C60 8(3)
U3 C58 C59 C60 -42(2)
C57 C58 C59 U3 50.1(17)
C58 C59 C60 C61 -9(4)
U3 C59 C60 C61 -50.4(19)
C58 C59 C60 U3 41(2)
C59 C60 C61 C62 4(4)
U3 C60 C61 C62 -47(2)
C59 C60 C61 U3 50.8(19)
C56 C55 C62 C61 13(3)
U3 C55 C62 C61 55.2(14)
C56 C55 C62 Si6 -173.8(17)
U3 C55 C62 Si6 -131.6(11)
C56 C55 C62 U3 -42(2)
C60 C61 C62 C55 -8(3)
U3 C61 C62 C55 -55.5(14)
C60 C61 C62 Si6 178.3(18)
U3 C61 C62 Si6 130.9(9)
C60 C61 C62 U3 47(2)
C80 C76 C77 C78 0.8(19)
C75B C76 C77 C78 176(2)
C75A C76 C77 C78 179(2)
U3 C76 C77 C78 -68.6(11)
C80 C76 C77 C69A -173.7(16)
C75B C76 C77 C69A 2(3)
C75A C76 C77 C69A 4(4)
U3 C76 C77 C69A 116.9(17)
C80 C76 C77 C69B -163(3)
C75B C76 C77 C69B 13(4)
C75A C76 C77 C69B 16(5)
U3 C76 C77 C69B 128(3)
C80 C76 C77 U3 69.4(11)
C75B C76 C77 U3 -115.4(19)
C75A C76 C77 U3 -112(3)
C76 C77 C78 C70A -165.5(19)
C69A C77 C78 C70A 7(4)
C69B C77 C78 C70A 4(3)
U3 C77 C78 C70A 127.2(19)
C76 C77 C78 C79 -1.1(19)
C69A C77 C78 C79 171(2)
C69B C77 C78 C79 168.7(19)
U3 C77 C78 C79 -68.3(11)
C76 C77 C78 C70B -170(3)
C69A C77 C78 C70B 2(5)
C69B C77 C78 C70B 0(4)
U3 C77 C78 C70B 123(3)
C76 C77 C78 U3 67.2(12)
C69A C77 C78 U3 -120(3)
C69B C77 C78 U3 -123.0(18)
C77 C78 C79 C80 1.0(18)
C70A C78 C79 C80 157(3)
C70B C78 C79 C80 174.2(18)
U3 C78 C79 C80 -67.7(11)
C77 C78 C79 C72B 179.9(19)
C70A C78 C79 C72B -24(4)
C70B C78 C79 C72B -7(3)
U3 C78 C79 C72B 111.1(18)
C77 C78 C79 C72A -170(2)
C70A C78 C79 C72A -13(5)
C70B C78 C79 C72A 4(3)
U3 C78 C79 C72A 122(2)
C77 C78 C79 U3 68.7(11)
C70A C78 C79 U3 -135(3)
C70B C78 C79 U3 -118.1(17)
C71B C72B C79 C80 -102(4)
C71B C72B C79 C78 80(4)
C71B C72B C79 C72A -89(5)
C71B C72B C79 U3 161(3)
C73A C72A C79 C80 120(3)
C71A C72A C79 C80 -115(3)
C73A C72A C79 C78 -70(4)
C71A C72A C79 C78 55(4)
C73A C72A C79 C72B -53(3)
C71A C72A C79 C72B 73(4)
C73A C72A C79 U3 36(4)
C71A C72A C79 U3 161(2)
C78 C79 C80 C76 -0.5(18)
C72B C79 C80 C76 -179(3)
C72A C79 C80 C76 173.2(14)
U3 C79 C80 C76 -69.2(11)
C78 C79 C80 C74A -170(2)
C72B C79 C80 C74A 12(5)
C72A C79 C80 C74A 3(3)
U3 C79 C80 C74A 121(3)
C78 C79 C80 C74B 179.7(18)
C72B C79 C80 C74B 2(4)
C72A C79 C80 C74B -7(2)
U3 C79 C80 C74B 111.1(17)
C78 C79 C80 U3 68.6(11)
C72B C79 C80 U3 -109(4)
C72A C79 C80 U3 -117.7(14)
C77 C76 C80 C79 -0.1(19)
C75B C76 C80 C79 -172(3)
C75A C76 C80 C79 -179.0(15)
U3 C76 C80 C79 70.7(11)
C77 C76 C80 C74A 172.8(17)
C75B C76 C80 C74A 1(4)
C75A C76 C80 C74A -6(2)
U3 C76 C80 C74A -116.4(15)
C77 C76 C80 C74B 179(3)
C75B C76 C80 C74B 7(5)
C75A C76 C80 C74B 1(4)
U3 C76 C80 C74B -110(3)
C77 C76 C80 U3 -70.8(12)
C75B C76 C80 U3 117(3)
C75A C76 C80 U3 110.4(14)
C94 C81 C83 C84 3(3)
U4 C81 C83 C84 47.2(18)
C94 C81 C83 U4 -44.3(18)
C81 C83 C84 C87 3(3)
U4 C83 C84 C87 49.9(14)
C81 C83 C84 Si7 -179.8(16)
U4 C83 C84 Si7 -132.7(9)
C81 C83 C84 U4 -47.1(18)
C83 C84 C87 C88 4(3)
Si7 C84 C87 C88 -173.4(15)
U4 C84 C87 C88 53.8(18)
C83 C84 C87 U4 -49.9(14)
Si7 C84 C87 U4 132.8(9)
C84 C87 C88 C91 -9(3)
U4 C87 C88 C91 45(2)
C84 C87 C88 U4 -53.9(18)
C87 C88 C91 C92 -4(4)
U4 C88 C91 C92 41(2)
C87 C88 C91 U4 -44(2)
C88 C91 C92 C94 15(3)
U4 C91 C92 C94 56.5(18)
C88 C91 C92 U4 -42(2)
C83 C81 C94 C92 -6(3)
U4 C81 C94 C92 -49.7(17)
C83 C81 C94 Si8 171.4(14)
U4 C81 C94 Si8 127.3(9)
C83 C81 C94 U4 44.1(17)
C91 C92 C94 C81 -6(3)
U4 C92 C94 C81 50.6(17)
C91 C92 C94 Si8 176.7(15)
U4 C92 C94 Si8 -126.4(9)
C91 C92 C94 U4 -56.9(18)
C105 C97 C98 C100 4(2)
C82B C97 C98 C100 -171.4(18)
C82A C97 C98 C100 -174(4)
U4 C97 C98 C100 72.8(14)
C105 C97 C98 C85A 168(3)
C82B C97 C98 C85A -7(4)
C82A C97 C98 C85A -10(6)
U4 C97 C98 C85A -123(3)
C105 C97 C98 C85B -178.1(15)
C82B C97 C98 C85B 7(3)
C82A C97 C98 C85B 4(5)
U4 C97 C98 C85B -109.1(15)
C105 C97 C98 U4 -68.9(10)
C82B C97 C98 U4 115.8(18)
C82A C97 C98 U4 113(4)
C97 C98 C100 C102 -5(2)
C85A C98 C100 C102 -173(2)
C85B C98 C100 C102 177.5(19)
U4 C98 C100 C102 66.0(11)
C97 C98 C100 C86B 167.5(16)
C85A C98 C100 C86B -1(3)
C85B C98 C100 C86B -10(3)
U4 C98 C100 C86B -121.6(15)
C97 C98 C100 C86A 166(3)
C85A C98 C100 C86A -2(4)
C85B C98 C100 C86A -12(4)
U4 C98 C100 C86A -123(3)
C97 C98 C100 U4 -71.0(13)
C85A C98 C100 U4 121(2)
C85B C98 C100 U4 111(2)
C98 C100 C102 C105 3.6(17)
C86B C100 C102 C105 -166(2)
C86A C100 C102 C105 -170.4(18)
U4 C100 C102 C105 67.9(9)
C98 C100 C102 C89B 171.4(18)
C86B C100 C102 C89B 1(3)
C86A C100 C102 C89B -3(3)
U4 C100 C102 C89B -124.4(17)
C98 C100 C102 C89A -177(3)
C86B C100 C102 C89A 13(4)
C86A C100 C102 C89A 9(3)
U4 C100 C102 C89A -113(3)
C98 C100 C102 U4 -64.2(12)
C86B C100 C102 U4 126(2)
C86A C100 C102 U4 121.8(18)
C98 C97 C105 C95 -178.9(15)
C82B C97 C105 C95 -4(3)
C82A C97 C105 C95 0(2)
U4 C97 C105 C95 112.8(16)
C98 C97 C105 C102 -1.4(16)
C82B C97 C105 C102 173(2)
C82A C97 C105 C102 177.5(18)
U4 C97 C105 C102 -69.7(9)
C98 C97 C105 U4 68.3(11)
C82B C97 C105 U4 -117(2)
C82A C97 C105 U4 -112.9(17)
C90 C95 C105 C97 -95(3)
C93 C95 C105 C97 125(2)
C90 C95 C105 C102 88(2)
C93 C95 C105 C102 -52(3)
C90 C95 C105 U4 -4(3)
C93 C95 C105 U4 -144.2(18)
C100 C102 C105 C97 -1.3(15)
C89B C102 C105 C97 -165(2)
C89A C102 C105 C97 179(2)
U4 C102 C105 C97 68.8(10)
C100 C102 C105 C95 176.3(14)
C89B C102 C105 C95 12(3)
C89A C102 C105 C95 -3(3)
U4 C102 C105 C95 -113.6(15)
C100 C102 C105 U4 -70.1(9)
C89B C102 C105 U4 126(2)
C89A C102 C105 U4 110.2(19)
O3 C1 O2 U1 -2.1(12)
O1 C1 O2 U1 -177.3(11)
O2 C1 O3 U1 2.1(12)
O1 C1 O3 U1 177.1(11)
O5 C2 O4 U3 0.4(12)
O6 C2 O4 U3 178.2(11)
O6 C2 O5 U3 -178.1(12)
O4 C2 O5 U3 -0.4(12)
C3 C10 Si2 C11 47.4(12)
C9 C10 Si2 C11 -134.4(12)
U1 C10 Si2 C11 -41.8(11)
C3 C10 Si2 C12 -70.8(12)
C9 C10 Si2 C12 107.4(12)
U1 C10 Si2 C12 -160.0(9)
C3 C10 Si2 C13 171.6(10)
C9 C10 Si2 C13 -10.2(14)
U1 C10 Si2 C13 82.4(11)
C33 C32 Si3 C38 -108.2(12)
C31 C32 Si3 C38 66.3(13)
U2 C32 Si3 C38 157.5(9)
C33 C32 Si3 C37 131.1(12)
C31 C32 Si3 C37 -54.5(13)
U2 C32 Si3 C37 36.7(11)
C33 C32 Si3 C39 10.1(15)
C31 C32 Si3 C39 -175.4(12)
U2 C32 Si3 C39 -84.3(11)
C36 C30 Si4 C40 -16.6(14)
C29 C30 Si4 C40 170.8(11)
U2 C30 Si4 C40 77.1(11)
C36 C30 Si4 C42 101.7(12)
C29 C30 Si4 C42 -71.0(13)
U2 C30 Si4 C42 -164.6(9)
C36 C30 Si4 C41 -141.3(11)
C29 C30 Si4 C41 46.1(13)
U2 C30 Si4 C41 -47.5(11)
C56 C57 Si5 C67 -172.3(12)
C58 C57 Si5 C67 17.8(14)
U3 C57 Si5 C67 -78.0(12)
C56 C57 Si5 C66 70.0(14)
C58 C57 Si5 C66 -100.0(12)
U3 C57 Si5 C66 164.3(9)
C56 C57 Si5 C68 -49.0(14)
C58 C57 Si5 C68 141.1(11)
U3 C57 Si5 C68 45.3(11)
C55 C62 Si6 C64 -14.1(16)
C61 C62 Si6 C64 159.9(12)
U3 C62 Si6 C64 -110.7(11)
C55 C62 Si6 C63 109.7(13)
C61 C62 Si6 C63 -76.3(13)
U3 C62 Si6 C63 13.1(12)
C55 C62 Si6 C65 -130.7(13)
C61 C62 Si6 C65 43.3(13)
U3 C62 Si6 C65 132.7(10)
C87 C84 Si7 C103 -148.2(12)
C83 C84 Si7 C103 34.1(13)
U4 C84 Si7 C103 -55.4(11)
C87 C84 Si7 C106 -26.4(14)
C83 C84 Si7 C106 155.9(12)
U4 C84 Si7 C106 66.4(12)
C87 C84 Si7 C104 93.9(12)
C83 C84 Si7 C104 -83.8(12)
U4 C84 Si7 C104 -173.3(9)
